data_4121533
loop_
_publ_author_name
'Sawada, Tomohisa'
'Hisada, Hayato'
'Fujita, Makoto'

_publ_contact_author 'Makoto Fujita'
_publ_section_title
;
 Mutual induced fit in a synthetic host-guest system.
;
_journal_issue 12
_journal_name_full 'Journal of the American Chemical Society'
_journal_page_first 4449
_journal_page_last 4451
_journal_paper_doi 10.1021/ja500376x
_journal_volume 136
_journal_year 2014
_chemical_absolute_configuration rmad
_chemical_formula_sum 'C148 H202.17 N51 O65.5 Pd8'
_chemical_formula_weight 4594.97
_chemical_name_systematic
; 
 ? 
;
_space_group_IT_number 145
_symmetry_cell_setting trigonal
_symmetry_space_group_name_Hall 'P 32'
_symmetry_space_group_name_H-M 'P 32'
_atom_sites_solution_hydrogens geom
_atom_sites_solution_primary direct
_atom_sites_solution_secondary difmap
_audit_creation_method SHELXL-97
_cell_angle_alpha 90.00
_cell_angle_beta 90.00
_cell_angle_gamma 120.00
_cell_formula_units_Z 3
_cell_length_a 20.2126(14)
_cell_length_b 20.2126(14)
_cell_length_c 45.410(7)
_cell_measurement_reflns_used 9816
_cell_measurement_temperature 90(2)
_cell_measurement_theta_max 18.799
_cell_measurement_theta_min 2.206
_cell_volume 16067(3)
_computing_cell_refinement 'Bruker SAINT'
_computing_data_collection 'Bruker APEX-II'
_computing_data_reduction 'Bruker SAINT'
_computing_molecular_graphics 'Bruker XP'
_computing_structure_refinement 'SHELXL-97 (Sheldrick, 1997)'
_computing_structure_solution 'SHELXS-97 (Sheldrick, 1990)'
_diffrn_ambient_temperature 90(2)
_diffrn_measured_fraction_theta_full 0.985
_diffrn_measured_fraction_theta_max 0.985
_diffrn_measurement_device_type 'CCD area detector'
_diffrn_measurement_method 'omega scan'
_diffrn_radiation_monochromator 'focusing mirror'
_diffrn_radiation_source 'fine-focus rotating anode'
_diffrn_radiation_type MoK\a
_diffrn_radiation_wavelength 0.71073
_diffrn_reflns_av_R_equivalents 0.0743
_diffrn_reflns_av_sigmaI/netI 0.0953
_diffrn_reflns_limit_h_max 24
_diffrn_reflns_limit_h_min -24
_diffrn_reflns_limit_k_max 24
_diffrn_reflns_limit_k_min -25
_diffrn_reflns_limit_l_max 56
_diffrn_reflns_limit_l_min -56
_diffrn_reflns_number 164533
_diffrn_reflns_theta_full 26.51
_diffrn_reflns_theta_max 26.51
_diffrn_reflns_theta_min 1.25
_diffrn_standards_decay_% none
_exptl_absorpt_coefficient_mu 0.744
_exptl_absorpt_correction_T_max 0.9780
_exptl_absorpt_correction_T_min 0.8716
_exptl_absorpt_correction_type multi-scan
_exptl_absorpt_process_details SADABS
_exptl_crystal_colour colorless
_exptl_crystal_density_diffrn 1.425
_exptl_crystal_density_method 'not measured'
_exptl_crystal_description plate
_exptl_crystal_F_000 7018
_exptl_crystal_size_max 0.19
_exptl_crystal_size_mid 0.08
_exptl_crystal_size_min 0.03
_refine_diff_density_max 3.583
_refine_diff_density_min -1.392
_refine_diff_density_rms 0.189
_refine_ls_abs_structure_details 'Flack H D (1983), Acta Cryst. A39, 876-881'
_refine_ls_abs_structure_Flack 0.02(4)
_refine_ls_extinction_method none
_refine_ls_goodness_of_fit_ref 1.253
_refine_ls_hydrogen_treatment constr
_refine_ls_matrix_type full
_refine_ls_number_parameters 1193
_refine_ls_number_reflns 43026
_refine_ls_number_restraints 158
_refine_ls_restrained_S_all 1.254
_refine_ls_R_factor_all 0.2232
_refine_ls_R_factor_gt 0.1362
_refine_ls_shift/su_max 0.018
_refine_ls_shift/su_mean 0.001
_refine_ls_structure_factor_coef Fsqd
_refine_ls_weighting_details 'calc w=1/[\s^2^(Fo^2^)+(0.2000P)^2^+0.0000P] where P=(Fo^2^+2Fc^2^)/3'
_refine_ls_weighting_scheme calc
_refine_ls_wR_factor_gt 0.3402
_refine_ls_wR_factor_ref 0.3944
_reflns_number_gt 21971
_reflns_number_total 43026
_reflns_threshold_expression >2sigma(I)
_cod_data_source_file ja500376x_si_002.cif
_cod_data_source_block sawa208
_cod_depositor_comments
;
The following automatic conversions were performed:

'_symmetry_cell_setting' value 'Trigonal' changed to 'trigonal'
according to
/usr/data/users/saulius/crontab/automatic-downloads/current/ACS/lib/dictionaries/cif_core.dic
dictionary named 'cif_core.dic' version 2.4.2 from 2011-04-26.

Automatic conversion script
Id: cif_fix_values 2281 2013-09-26 08:29:07Z andrius 
;
_cod_original_sg_symbol_H-M P3(2)
_cod_original_formula_sum 'C148 H202.17 N51 O65.50 Pd8'
_cod_database_code 4121533

loop_
_symmetry_equiv_pos_as_xyz
'x, y, z'
'-y, x-y, z+2/3'
'-x+y, -x, z+1/3'

loop_
_atom_site_label
_atom_site_type_symbol
_atom_site_fract_x
_atom_site_fract_y
_atom_site_fract_z
_atom_site_U_iso_or_equiv
_atom_site_adp_type
_atom_site_occupancy
_atom_site_symmetry_multiplicity
_atom_site_calc_flag
_atom_site_refinement_flags
_atom_site_disorder_assembly
_atom_site_disorder_group
Pd1 Pd 0.31233(8) 0.77392(8) 0.32562(3) 0.0734(4) Uani 1 1 d . . .
Pd2 Pd 0.10060(8) 0.80586(8) 0.24915(3) 0.0688(4) Uani 1 1 d . . .
Pd3 Pd -0.15268(13) 0.51218(10) 0.29590(5) 0.1171(7) Uani 1 1 d . . .
Pd4 Pd 0.06986(10) 0.47553(9) 0.36409(4) 0.0949(5) Uani 1 1 d . . .
Pd5 Pd 0.52713(8) 1.06587(11) 0.43124(4) 0.0931(5) Uani 1 1 d . . .
Pd6 Pd 0.06562(7) 1.11972(7) 0.24616(2) 0.0564(3) Uani 1 1 d . . .
Pd7 Pd -0.46511(12) 0.48669(19) 0.35944(7) 0.1914(17) Uani 1 1 d D . .
Pd8 Pd 0.00568(16) 0.37517(19) 0.51093(7) 0.1669(13) Uani 1 1 d D . .
N1A N 0.2493(7) 0.8277(7) 0.3173(3) 0.062(3) Uiso 1 1 d . . .
N2A N 0.1650(8) 0.8401(8) 0.2855(3) 0.066(3) Uiso 1 1 d . . .
N3A N 0.2968(7) 1.0310(7) 0.3602(3) 0.057(3) Uiso 1 1 d . . .
N4A N 0.2168(7) 1.0445(7) 0.3237(3) 0.055(3) Uiso 1 1 d . . .
C1A C 0.2027(8) 0.8063(9) 0.2954(3) 0.059(4) Uiso 1 1 d . . .
H1AA H 0.1944 0.7616 0.2853 0.071 Uiso 1 1 calc R . .
C2A C 0.2661(10) 0.8921(10) 0.3313(4) 0.069(4) Uiso 1 1 d . . .
H2AA H 0.3015 0.9088 0.3471 0.082 Uiso 1 1 calc R . .
C3A C 0.2337(9) 0.9352(9) 0.3234(3) 0.059(4) Uiso 1 1 d . . .
C4A C 0.1829(9) 0.9081(9) 0.2989(3) 0.064(4) Uiso 1 1 d . . .
H4AA H 0.1612 0.9372 0.2918 0.077 Uiso 1 1 calc R . .
C5A C 0.2519(8) 1.0101(8) 0.3361(3) 0.054(3) Uiso 1 1 d . . .
C6A C 0.3123(9) 1.0983(9) 0.3711(3) 0.062(4) Uiso 1 1 d . . .
C7A C 0.2813(10) 1.1404(10) 0.3617(4) 0.074(4) Uiso 1 1 d . . .
H7AA H 0.2884 1.1842 0.3722 0.088 Uiso 1 1 calc R . .
C8A C 0.2375(8) 1.1157(8) 0.3354(3) 0.050(3) Uiso 1 1 d . . .
N5A N 0.4596(9) 1.1170(9) 0.4234(4) 0.083(4) Uiso 1 1 d . . .
C9A C 0.4094(9) 1.0901(9) 0.4035(3) 0.062(4) Uiso 1 1 d . . .
H9AA H 0.4007 1.0467 0.3924 0.074 Uiso 1 1 calc R . .
C10A C 0.3654(11) 1.1279(11) 0.3981(4) 0.078(5) Uiso 1 1 d . . .
C11A C 0.3789(12) 1.1880(13) 0.4141(5) 0.094(6) Uiso 1 1 d . . .
H11A H 0.3517 1.2144 0.4109 0.113 Uiso 1 1 calc R . .
C12A C 0.4354(14) 1.2109(15) 0.4361(6) 0.109(7) Uiso 1 1 d . . .
H12A H 0.4471 1.2530 0.4486 0.131 Uiso 1 1 calc R . .
C13A C 0.4695(18) 1.1743(18) 0.4385(7) 0.130(9) Uiso 1 1 d . . .
H13A H 0.5075 1.1911 0.4534 0.156 Uiso 1 1 calc R . .
N6A N 0.1388(7) 1.1709(7) 0.2795(3) 0.059(3) Uiso 1 1 d . . .
C14A C 0.1613(8) 1.1280(9) 0.2957(3) 0.057(4) Uiso 1 1 d . . .
H14A H 0.1407 1.0753 0.2915 0.069 Uiso 1 1 calc R . .
C15A C 0.2167(8) 1.1634(8) 0.3193(3) 0.057(3) Uiso 1 1 d . . .
C16A C 0.2439(12) 1.2405(11) 0.3261(4) 0.085(5) Uiso 1 1 d . . .
H16A H 0.2789 1.2658 0.3417 0.102 Uiso 1 1 calc R . .
C17A C 0.2147(12) 1.2794(13) 0.3074(5) 0.093(6) Uiso 1 1 d . . .
H17A H 0.2317 1.3319 0.3108 0.111 Uiso 1 1 calc R . .
C18A C 0.1637(10) 1.2423(10) 0.2854(4) 0.074(4) Uiso 1 1 d . . .
H18A H 0.1459 1.2696 0.2739 0.089 Uiso 1 1 calc R . .
N1B N 0.0012(8) 0.7480(8) 0.2731(3) 0.067(3) Uiso 1 1 d . . .
N2B N -0.0981(11) 0.6302(11) 0.2900(4) 0.104(5) Uiso 1 1 d . . .
N3B N -0.1148(6) 0.8531(6) 0.2995(2) 0.052(3) Uiso 1 1 d . . .
N4B N -0.2173(10) 0.7352(10) 0.3197(4) 0.090(4) Uiso 1 1 d . . .
C1B C -0.0329(12) 0.6728(11) 0.2770(4) 0.085(5) Uiso 1 1 d . . .
H1BA H -0.0072 0.6478 0.2695 0.102 Uiso 1 1 calc R . .
C2B C -0.0377(9) 0.7804(10) 0.2817(4) 0.065(4) Uiso 1 1 d . . .
H2BA H -0.0171 0.8333 0.2779 0.078 Uiso 1 1 calc R . .
C3B C -0.1086(10) 0.7407(10) 0.2962(4) 0.074(4) Uiso 1 1 d . . .
C4B C -0.1334(11) 0.6685(10) 0.2997(4) 0.076(5) Uiso 1 1 d . . .
H4BA H -0.1804 0.6397 0.3099 0.092 Uiso 1 1 calc R . .
C5B C -0.1466(9) 0.7826(9) 0.3046(4) 0.065(4) Uiso 1 1 d . . .
C6B C -0.1558(10) 0.8889(9) 0.3071(4) 0.067(4) Uiso 1 1 d . . .
C7B C -0.2277(10) 0.8497(10) 0.3225(4) 0.069(4) Uiso 1 1 d . . .
H7BA H -0.2550 0.8741 0.3288 0.083 Uiso 1 1 calc R . .
C8B C -0.2520(11) 0.7754(11) 0.3271(4) 0.081(5) Uiso 1 1 d . . .
N5B N -0.0221(7) 1.0798(7) 0.2740(3) 0.055(3) Uiso 1 1 d . . .
C9B C -0.0572(7) 1.0032(7) 0.2829(3) 0.046(3) Uiso 1 1 d . . .
H9BA H -0.0349 0.9734 0.2772 0.055 Uiso 1 1 calc R . .
C10B C -0.1246(10) 0.9687(10) 0.3000(4) 0.072(4) Uiso 1 1 d . . .
C11B C -0.1483(11) 1.0200(11) 0.3088(4) 0.079(5) Uiso 1 1 d . . .
H11B H -0.1913 1.0029 0.3215 0.095 Uiso 1 1 calc R . .
C12B C -0.1126(10) 1.0907(10) 0.3000(4) 0.074(4) Uiso 1 1 d . . .
H12B H -0.1327 1.1224 0.3058 0.089 Uiso 1 1 calc R . .
C13B C -0.0542(9) 1.1196(9) 0.2845(3) 0.058(4) Uiso 1 1 d . . .
H13B H -0.0310 1.1724 0.2798 0.070 Uiso 1 1 calc R . .
N6B N -0.4258(12) 0.6019(8) 0.3586(5) 0.144(8) Uiso 1 1 d DU . .
C14B C -0.3589(11) 0.6495(11) 0.3439(4) 0.114(7) Uiso 1 1 d DU . .
H14B H -0.3359 0.6272 0.3324 0.137 Uiso 1 1 calc R . .
C15B C -0.3234(10) 0.7291(10) 0.3451(4) 0.091(5) Uiso 1 1 d DU . .
C16B C -0.3592(12) 0.7617(10) 0.3617(5) 0.110(7) Uiso 1 1 d DU . .
H16B H -0.3383 0.8155 0.3619 0.132 Uiso 1 1 calc R . .
C17B C -0.4244(15) 0.7156(14) 0.3777(6) 0.151(10) Uiso 1 1 d DU . .
H17B H -0.4473 0.7363 0.3901 0.181 Uiso 1 1 calc R . .
C18B C -0.4546(15) 0.6373(14) 0.3745(7) 0.163(11) Uiso 1 1 d DU . .
H18B H -0.5007 0.6054 0.3848 0.196 Uiso 1 1 calc R . .
N1C N -0.1124(12) 0.5171(11) 0.3370(5) 0.109(6) Uiso 1 1 d . . .
N2C N -0.0205(9) 0.4945(9) 0.3624(4) 0.087(4) Uiso 1 1 d . . .
N3C N -0.2316(12) 0.4887(12) 0.4125(5) 0.110(6) Uiso 1 1 d . . .
N4C N -0.1414(10) 0.4723(10) 0.4395(4) 0.093(5) Uiso 1 1 d . . .
C1C C -0.0408(12) 0.5101(12) 0.3377(5) 0.092(6) Uiso 1 1 d . . .
H1CA H -0.0119 0.5170 0.3203 0.110 Uiso 1 1 calc R . .
C2C C -0.1437(11) 0.5087(11) 0.3612(4) 0.081(5) Uiso 1 1 d . . .
H2CA H -0.1903 0.5094 0.3614 0.098 Uiso 1 1 calc R . .
C3C C -0.1181(12) 0.4985(12) 0.3878(5) 0.091(6) Uiso 1 1 d . . .
C4C C -0.0564(12) 0.4907(12) 0.3883(5) 0.090(5) Uiso 1 1 d . . .
H4CA H -0.0379 0.4826 0.4064 0.108 Uiso 1 1 calc R . .
C5C C -0.1623(10) 0.4860(10) 0.4167(4) 0.075(4) Uiso 1 1 d . . .
C6C C -0.2697(11) 0.4786(12) 0.4385(5) 0.085(5) Uiso 1 1 d D . .
C7C C -0.2507(16) 0.4640(16) 0.4622(7) 0.123(8) Uiso 1 1 d . . .
H7CA H -0.2843 0.4508 0.4786 0.148 Uiso 1 1 calc R . .
C8C C -0.1793(9) 0.4663(9) 0.4658(4) 0.065(4) Uiso 1 1 d . . .
N5C N -0.4266(15) 0.4950(15) 0.4005(6) 0.139(8) Uiso 1 1 d . . .
C9C C -0.3670(19) 0.4823(18) 0.4053(8) 0.138(10) Uiso 1 1 d . . .
H9CA H -0.3441 0.4755 0.3882 0.166 Uiso 1 1 calc R . .
C10C C -0.3367(17) 0.478(2) 0.4311(9) 0.164(12) Uiso 1 1 d D . .
C11C C -0.3737(16) 0.5003(16) 0.4563(7) 0.128(9) Uiso 1 1 d D . .
H11C H -0.3557 0.5008 0.4757 0.153 Uiso 1 1 calc R . .
C12C C -0.4297(18) 0.519(2) 0.4534(7) 0.158(11) Uiso 1 1 d D . .
H12C H -0.4428 0.5407 0.4694 0.189 Uiso 1 1 calc R . .
C13C C -0.468(2) 0.5050(19) 0.4259(7) 0.148(10) Uiso 1 1 d D . .
H13C H -0.5157 0.5022 0.4238 0.178 Uiso 1 1 calc R . .
N6C N -0.0659(12) 0.4104(14) 0.5143(6) 0.171(10) Uiso 1 1 d DU . .
C14C C -0.0976(10) 0.4266(10) 0.4923(4) 0.090(5) Uiso 1 1 d DU . .
H14C H -0.0817 0.4193 0.4735 0.108 Uiso 1 1 calc R . .
C15C C -0.1500(12) 0.4524(13) 0.4910(5) 0.115(7) Uiso 1 1 d DU . .
C16C C -0.1673(17) 0.4647(19) 0.5201(6) 0.167(12) Uiso 1 1 d DU . .
H16C H -0.2005 0.4851 0.5220 0.200 Uiso 1 1 calc R . .
C17C C -0.140(2) 0.450(2) 0.5469(5) 0.202(15) Uiso 1 1 d DU . .
H17C H -0.1516 0.4596 0.5661 0.242 Uiso 1 1 calc R . .
C18C C -0.0934(18) 0.418(2) 0.5404(5) 0.166(12) Uiso 1 1 d DU . .
H18C H -0.0792 0.3987 0.5570 0.199 Uiso 1 1 calc R . .
N1D N 0.1488(9) 0.5867(9) 0.3734(3) 0.078(4) Uiso 1 1 d . . .
N2D N 0.2423(8) 0.7066(8) 0.3600(3) 0.069(3) Uiso 1 1 d . . .
N3D N 0.2008(11) 0.6504(11) 0.4604(4) 0.102(5) Uiso 1 1 d . . .
N4D N 0.2878(9) 0.7815(9) 0.4473(3) 0.079(4) Uiso 1 1 d . . .
C1D C 0.1885(11) 0.6367(11) 0.3545(4) 0.080(5) Uiso 1 1 d . . .
H1DA H 0.1783 0.6221 0.3344 0.095 Uiso 1 1 calc R . .
C2D C 0.1623(10) 0.6075(10) 0.4007(4) 0.074(4) Uiso 1 1 d . . .
H2DA H 0.1337 0.5698 0.4151 0.088 Uiso 1 1 calc R . .
C3D C 0.2157(12) 0.6812(12) 0.4109(5) 0.087(5) Uiso 1 1 d . . .
C4D C 0.2555(9) 0.7284(10) 0.3861(4) 0.066(4) Uiso 1 1 d . . .
H4DA H 0.2944 0.7795 0.3898 0.079 Uiso 1 1 calc R . .
C5D C 0.2335(10) 0.7042(10) 0.4400(4) 0.073(4) Uiso 1 1 d . . .
C6D C 0.2184(12) 0.6727(13) 0.4887(5) 0.092(6) Uiso 1 1 d . . .
C7D C 0.2645(13) 0.7416(13) 0.4972(5) 0.100(6) Uiso 1 1 d . . .
H7DA H 0.2734 0.7576 0.5172 0.120 Uiso 1 1 calc R . .
C8D C 0.2999(11) 0.7901(11) 0.4729(4) 0.082(5) Uiso 1 1 d . . .
N5D N 0.0840(12) 0.4770(13) 0.5225(5) 0.122(6) Uiso 1 1 d D . .
C9D C 0.1232(15) 0.5368(17) 0.5053(7) 0.128(8) Uiso 1 1 d D . .
H9DA H 0.1135 0.5249 0.4849 0.154 Uiso 1 1 calc R . .
C10D C 0.1763(16) 0.6144(17) 0.5104(7) 0.128(8) Uiso 1 1 d D . .
C11D C 0.185(2) 0.625(2) 0.5433(8) 0.162(12) Uiso 1 1 d D . .
H11D H 0.2137 0.6744 0.5514 0.195 Uiso 1 1 calc R . .
C12D C 0.149(2) 0.5605(19) 0.5622(9) 0.178(14) Uiso 1 1 d D . .
H12D H 0.1649 0.5657 0.5821 0.214 Uiso 1 1 calc R . .
C13D C 0.092(2) 0.491(2) 0.5522(6) 0.188(15) Uiso 1 1 d D . .
H13D H 0.0590 0.4526 0.5658 0.226 Uiso 1 1 calc R . .
N6D N 0.4618(11) 1.0047(11) 0.4636(4) 0.103(5) Uiso 1 1 d . . .
C14D C 0.4071(12) 0.9285(13) 0.4590(5) 0.097(6) Uiso 1 1 d . . .
H14D H 0.4013 0.9090 0.4396 0.116 Uiso 1 1 calc R . .
C15D C 0.3580(13) 0.8762(13) 0.4821(5) 0.098(6) Uiso 1 1 d . . .
C16D C 0.3628(16) 0.9079(16) 0.5101(6) 0.115(7) Uiso 1 1 d . . .
H16D H 0.3339 0.8793 0.5267 0.139 Uiso 1 1 calc R . .
C17D C 0.4131(19) 0.983(2) 0.5108(8) 0.146(10) Uiso 1 1 d . . .
H17D H 0.4133 1.0073 0.5288 0.175 Uiso 1 1 calc R . .
C18D C 0.4650(15) 1.0336(15) 0.4900(6) 0.109(7) Uiso 1 1 d . . .
H18D H 0.5004 1.0853 0.4947 0.131 Uiso 1 1 calc R . .
N11 N 0.3717(8) 0.7200(8) 0.3291(3) 0.071(3) Uiso 1 1 d . . .
H11E H 0.3825 0.7179 0.3486 0.085 Uiso 1 1 calc R . .
H11F H 0.3420 0.6707 0.3225 0.085 Uiso 1 1 calc R . .
N12 N 0.3872(9) 0.8337(9) 0.2941(3) 0.083(4) Uiso 1 1 d . . .
H12E H 0.3630 0.8431 0.2789 0.099 Uiso 1 1 calc R . .
H12F H 0.4246 0.8797 0.3015 0.099 Uiso 1 1 calc R . .
C11 C 0.4430(11) 0.7566(11) 0.3124(4) 0.081(5) Uiso 1 1 d . . .
H11G H 0.4820 0.8015 0.3239 0.097 Uiso 1 1 calc R . .
C12 C 0.4220(14) 0.7871(14) 0.2832(6) 0.108(7) Uiso 1 1 d . . .
H12G H 0.3848 0.7435 0.2708 0.129 Uiso 1 1 calc R . .
C13 C 0.4988(17) 0.8434(17) 0.2645(7) 0.126(8) Uiso 1 1 d . . .
H13E H 0.4848 0.8574 0.2456 0.151 Uiso 1 1 calc R . .
H13F H 0.5312 0.8908 0.2758 0.151 Uiso 1 1 calc R . .
C14 C 0.5429(17) 0.8003(17) 0.2589(6) 0.124(8) Uiso 1 1 d . . .
H14E H 0.5170 0.7627 0.2429 0.149 Uiso 1 1 calc R . .
H14F H 0.5951 0.8373 0.2520 0.149 Uiso 1 1 calc R . .
C15 C 0.5486(15) 0.7582(15) 0.2862(6) 0.115(7) Uiso 1 1 d . . .
H15A H 0.5687 0.7248 0.2797 0.138 Uiso 1 1 calc R . .
H15B H 0.5871 0.7969 0.2996 0.138 Uiso 1 1 calc R . .
C16 C 0.4756(13) 0.7091(14) 0.3041(5) 0.102(6) Uiso 1 1 d . . .
H16E H 0.4384 0.6653 0.2921 0.122 Uiso 1 1 calc R . .
H16F H 0.4877 0.6891 0.3219 0.122 Uiso 1 1 calc R . .
N21 N 0.1922(9) 0.8648(10) 0.2235(3) 0.086(4) Uiso 1 1 d . . .
H21A H 0.2230 0.9123 0.2316 0.104 Uiso 1 1 calc R . .
H21B H 0.2198 0.8399 0.2227 0.104 Uiso 1 1 calc R . .
N22 N 0.0333(11) 0.7748(11) 0.2111(4) 0.103(5) Uiso 1 1 d . . .
H22A H -0.0014 0.7233 0.2106 0.124 Uiso 1 1 calc R . .
H22B H 0.0079 0.8018 0.2092 0.124 Uiso 1 1 calc R . .
C21 C 0.1707(13) 0.8737(14) 0.1936(5) 0.103(6) Uiso 1 1 d . . .
H21C H 0.1566 0.9145 0.1945 0.123 Uiso 1 1 calc R . .
C22 C 0.0965(14) 0.7980(14) 0.1869(5) 0.105(7) Uiso 1 1 d . . .
H22C H 0.1098 0.7565 0.1858 0.126 Uiso 1 1 calc R . .
C23 C 0.076(2) 0.811(2) 0.1560(7) 0.149(11) Uiso 1 1 d . . .
H23A H 0.0684 0.8557 0.1563 0.179 Uiso 1 1 calc R . .
H23B H 0.0272 0.7659 0.1501 0.179 Uiso 1 1 calc R . .
C24 C 0.1381(19) 0.8250(19) 0.1324(7) 0.141(10) Uiso 1 1 d . . .
H24A H 0.1519 0.7843 0.1331 0.169 Uiso 1 1 calc R . .
H24B H 0.1204 0.8275 0.1123 0.169 Uiso 1 1 calc R . .
C25 C 0.203(2) 0.900(2) 0.1414(8) 0.152(11) Uiso 1 1 d . . .
H25A H 0.1860 0.9376 0.1417 0.183 Uiso 1 1 calc R . .
H25B H 0.2437 0.9161 0.1263 0.183 Uiso 1 1 calc R . .
C26 C 0.2364(14) 0.9000(14) 0.1702(5) 0.102(6) Uiso 1 1 d . . .
H26A H 0.2785 0.9520 0.1749 0.123 Uiso 1 1 calc R . .
H26B H 0.2569 0.8647 0.1701 0.123 Uiso 1 1 calc R . .
N31 N -0.2100(13) 0.5002(12) 0.2589(5) 0.121(6) Uiso 1 1 d . . .
H31A H -0.2325 0.5301 0.2594 0.146 Uiso 1 1 calc R . .
H31B H -0.1776 0.5147 0.2429 0.146 Uiso 1 1 calc R . .
N32 N -0.2212(13) 0.3970(13) 0.3030(5) 0.125(7) Uiso 1 1 d . . .
H32A H -0.1938 0.3751 0.3100 0.150 Uiso 1 1 calc R . .
H32B H -0.2607 0.3866 0.3157 0.150 Uiso 1 1 calc R . .
C31 C -0.2693(15) 0.4180(14) 0.2566(6) 0.107(7) Uiso 1 1 d . . .
H31C H -0.3137 0.4134 0.2681 0.129 Uiso 1 1 calc R . .
C32 C -0.2506(17) 0.3703(15) 0.2703(6) 0.127(8) Uiso 1 1 d D . .
H32C H -0.2079 0.3709 0.2589 0.152 Uiso 1 1 calc R . .
C33 C -0.3161(16) 0.2796(15) 0.2762(6) 0.123(8) Uiso 1 1 d D . .
H33A H -0.3544 0.2751 0.2908 0.148 Uiso 1 1 calc R . .
H33B H -0.2923 0.2497 0.2830 0.148 Uiso 1 1 calc R . .
C34 C -0.358(2) 0.249(2) 0.2407(8) 0.147(10) Uiso 1 1 d . . .
H34A H -0.3211 0.2442 0.2277 0.176 Uiso 1 1 calc R . .
H34B H -0.4039 0.1976 0.2425 0.176 Uiso 1 1 calc R . .
C35 C -0.3782(13) 0.2991(13) 0.2280(5) 0.101(6) Uiso 1 1 d . . .
H35A H -0.4198 0.2992 0.2395 0.121 Uiso 1 1 calc R . .
H35B H -0.3966 0.2828 0.2077 0.121 Uiso 1 1 calc R . .
C36 C -0.3004(16) 0.3877(16) 0.2278(6) 0.124(8) Uiso 1 1 d . . .
H36A H -0.2601 0.3866 0.2158 0.149 Uiso 1 1 calc R . .
H36B H -0.3142 0.4230 0.2181 0.149 Uiso 1 1 calc R . .
N41 N 0.0024(12) 0.3627(11) 0.3547(5) 0.111(6) Uiso 1 1 d . . .
H41A H -0.0471 0.3466 0.3604 0.133 Uiso 1 1 calc R . .
H41B H 0.0027 0.3550 0.3348 0.133 Uiso 1 1 calc R . .
N42 N 0.1441(11) 0.4391(11) 0.3667(4) 0.102(5) Uiso 1 1 d . . .
H42A H 0.1846 0.4680 0.3543 0.122 Uiso 1 1 calc R . .
H42B H 0.1627 0.4459 0.3856 0.122 Uiso 1 1 calc R . .
C41 C 0.0298(14) 0.3209(14) 0.3698(6) 0.106(7) Uiso 1 1 d . . .
H41C H 0.0257 0.3233 0.3916 0.127 Uiso 1 1 calc R . .
C42 C 0.1116(16) 0.3617(16) 0.3590(7) 0.123(8) Uiso 1 1 d . . .
H42C H 0.1129 0.3564 0.3371 0.148 Uiso 1 1 calc R . .
C43 C 0.143(2) 0.313(2) 0.3747(9) 0.168(13) Uiso 1 1 d . . .
H43A H 0.1984 0.3375 0.3715 0.202 Uiso 1 1 calc R . .
H43B H 0.1335 0.3120 0.3962 0.202 Uiso 1 1 calc R . .
C44 C 0.103(2) 0.230(2) 0.3627(8) 0.154(11) Uiso 1 1 d . . .
H44A H 0.1082 0.2298 0.3410 0.184 Uiso 1 1 calc R . .
H44B H 0.1255 0.2010 0.3716 0.184 Uiso 1 1 calc R . .
C45 C 0.0226(19) 0.196(2) 0.3710(8) 0.143(10) Uiso 1 1 d . . .
H45A H 0.0192 0.1974 0.3927 0.171 Uiso 1 1 calc R . .
H45B H -0.0050 0.1421 0.3648 0.171 Uiso 1 1 calc R . .
C46 C -0.0188(17) 0.2379(16) 0.3573(7) 0.124(8) Uiso 1 1 d . . .
H46A H -0.0173 0.2375 0.3355 0.149 Uiso 1 1 calc R . .
H46B H -0.0726 0.2138 0.3639 0.149 Uiso 1 1 calc R . .
N51 N 0.6009(10) 1.0263(10) 0.4366(4) 0.093(5) Uiso 1 1 d . . .
H51A H 0.6129 1.0279 0.4562 0.111 Uiso 1 1 calc R . .
H51B H 0.5782 0.9763 0.4304 0.111 Uiso 1 1 calc R . .
N52 N 0.5987(9) 1.1275(9) 0.3979(3) 0.081(4) Uiso 1 1 d . . .
H52A H 0.5711 1.1266 0.3817 0.097 Uiso 1 1 calc R . .
H52B H 0.6295 1.1774 0.4036 0.097 Uiso 1 1 calc R . .
C51 C 0.6748(11) 1.0756(12) 0.4186(4) 0.085(5) Uiso 1 1 d . . .
H51C H 0.7057 1.1246 0.4295 0.102 Uiso 1 1 calc R . .
C52 C 0.6433(12) 1.0938(13) 0.3912(5) 0.091(6) Uiso 1 1 d . . .
H52C H 0.6103 1.0449 0.3804 0.109 Uiso 1 1 calc R . .
C53 C 0.7134(13) 1.1481(14) 0.3702(5) 0.101(6) Uiso 1 1 d . . .
H53A H 0.7415 1.2000 0.3789 0.121 Uiso 1 1 calc R . .
H53B H 0.6938 1.1520 0.3507 0.121 Uiso 1 1 calc R . .
C54 C 0.7708(14) 1.1149(15) 0.3664(5) 0.106(7) Uiso 1 1 d . . .
H54A H 0.7455 1.0679 0.3542 0.127 Uiso 1 1 calc R . .
H54B H 0.8169 1.1529 0.3557 0.127 Uiso 1 1 calc R . .
C55 C 0.7947(14) 1.0965(14) 0.3953(5) 0.105(7) Uiso 1 1 d . . .
H55A H 0.8272 1.1445 0.4062 0.126 Uiso 1 1 calc R . .
H55B H 0.8254 1.0717 0.3915 0.126 Uiso 1 1 calc R . .
C56 C 0.7220(14) 1.0409(15) 0.4152(6) 0.109(7) Uiso 1 1 d . . .
H56A H 0.6925 0.9903 0.4056 0.130 Uiso 1 1 calc R . .
H56B H 0.7392 1.0336 0.4348 0.130 Uiso 1 1 calc R . .
N61 N 0.1552(8) 1.1568(9) 0.2159(3) 0.075(4) Uiso 1 1 d . . .
H61A H 0.1887 1.2083 0.2181 0.090 Uiso 1 1 calc R . .
H61B H 0.1814 1.1309 0.2186 0.090 Uiso 1 1 calc R . .
N62 N -0.0010(7) 1.0736(8) 0.2105(3) 0.062(3) Uiso 1 1 d . . .
H62A H -0.0413 1.0261 0.2150 0.075 Uiso 1 1 calc R . .
H62B H -0.0201 1.1041 0.2043 0.075 Uiso 1 1 calc R . .
C61 C 0.1189(9) 1.1404(9) 0.1858(3) 0.060(4) Uiso 1 1 d . . .
H61C H 0.1073 1.1817 0.1809 0.072 Uiso 1 1 calc R . .
C62 C 0.0460(9) 1.0676(9) 0.1877(3) 0.060(4) Uiso 1 1 d . . .
H62C H 0.0558 1.0249 0.1923 0.072 Uiso 1 1 calc R . .
C63 C 0.0069(12) 1.0546(12) 0.1569(4) 0.089(5) Uiso 1 1 d . . .
H63A H -0.0025 1.0970 0.1522 0.107 Uiso 1 1 calc R . .
H63B H -0.0426 1.0061 0.1568 0.107 Uiso 1 1 calc R . .
C64 C 0.0633(11) 1.0513(11) 0.1340(4) 0.079(5) Uiso 1 1 d . . .
H64A H 0.0722 1.0086 0.1388 0.095 Uiso 1 1 calc R . .
H64B H 0.0409 1.0425 0.1140 0.095 Uiso 1 1 calc R . .
C65 C 0.1382(10) 1.1262(10) 0.1347(4) 0.075(4) Uiso 1 1 d . . .
H65A H 0.1735 1.1247 0.1199 0.090 Uiso 1 1 calc R . .
H65B H 0.1289 1.1684 0.1293 0.090 Uiso 1 1 calc R . .
C66 C 0.1732(10) 1.1410(10) 0.1630(4) 0.067(4) Uiso 1 1 d . . .
H66A H 0.2206 1.1914 0.1629 0.081 Uiso 1 1 calc R . .
H66B H 0.1868 1.1016 0.1677 0.081 Uiso 1 1 calc R . .
N71 N -0.4769(10) 0.4627(9) 0.3203(4) 0.092(5) Uiso 1 1 d DU . .
H71A H -0.4778 0.5012 0.3098 0.110 Uiso 1 1 calc R . .
H71B H -0.4361 0.4583 0.3138 0.110 Uiso 1 1 calc R . .
N72 N -0.515(2) 0.3705(18) 0.3653(6) 0.204(13) Uiso 1 1 d DU . .
H72A H -0.4841 0.3589 0.3764 0.244 Uiso 1 1 calc R . .
H72B H -0.5615 0.3514 0.3746 0.244 Uiso 1 1 calc R . .
C71 C -0.550(2) 0.3890(19) 0.3152(7) 0.210(15) Uiso 1 1 d DU . .
H71C H -0.5943 0.3886 0.3249 0.252 Uiso 1 1 calc R . .
C72 C -0.526(3) 0.3347(16) 0.3315(8) 0.267(19) Uiso 1 1 d DU . .
H72C H -0.4708 0.3649 0.3261 0.321 Uiso 1 1 calc R . .
C73 C -0.542(4) 0.265(3) 0.3140(11) 0.27(2) Uiso 1 1 d DU . .
H73A H -0.5837 0.2208 0.3244 0.326 Uiso 1 1 calc R . .
H73B H -0.4962 0.2603 0.3154 0.326 Uiso 1 1 calc R . .
C74 C -0.564(3) 0.257(3) 0.2821(10) 0.223(17) Uiso 1 1 d DU . .
H74A H -0.5170 0.2782 0.2701 0.268 Uiso 1 1 calc R . .
H74B H -0.5948 0.2016 0.2775 0.268 Uiso 1 1 calc R . .
C75 C -0.610(2) 0.295(2) 0.2724(8) 0.177(13) Uiso 1 1 d DU . .
H75A H -0.6591 0.2721 0.2829 0.213 Uiso 1 1 calc R . .
H75B H -0.6195 0.2886 0.2510 0.213 Uiso 1 1 calc R . .
C76 C -0.559(2) 0.381(2) 0.2805(8) 0.181(13) Uiso 1 1 d DU . .
H76A H -0.5083 0.4019 0.2711 0.217 Uiso 1 1 calc R . .
H76B H -0.5833 0.4098 0.2732 0.217 Uiso 1 1 calc R . .
N81 N -0.0814(11) 0.2687(10) 0.4945(4) 0.101(5) Uiso 1 1 d . . .
H81A H -0.1224 0.2491 0.5072 0.122 Uiso 1 1 calc R . .
H81B H -0.0976 0.2761 0.4765 0.122 Uiso 1 1 calc R . .
N82 N 0.0652(17) 0.3129(16) 0.4999(6) 0.154(9) Uiso 1 1 d . . .
H82A H 0.1094 0.3450 0.4899 0.185 Uiso 1 1 calc R . .
H82B H 0.0788 0.2985 0.5171 0.185 Uiso 1 1 calc R . .
C81 C -0.053(2) 0.2092(19) 0.4910(8) 0.142(10) Uiso 1 1 d . . .
H81C H -0.0539 0.1867 0.5107 0.170 Uiso 1 1 calc R . .
C82 C 0.016(2) 0.240(2) 0.4807(9) 0.163(12) Uiso 1 1 d . . .
H82C H 0.0129 0.2603 0.4609 0.195 Uiso 1 1 calc R . .
C83 C 0.053(3) 0.190(2) 0.4749(11) 0.198(16) Uiso 1 1 d D . .
H83A H 0.1009 0.2198 0.4636 0.237 Uiso 1 1 calc R . .
H83B H 0.0657 0.1748 0.4938 0.237 Uiso 1 1 calc R . .
C84 C -0.002(2) 0.119(2) 0.4576(9) 0.173(13) Uiso 1 1 d D . .
H84A H 0.0016 0.1320 0.4364 0.208 Uiso 1 1 calc R . .
H84B H 0.0121 0.0793 0.4601 0.208 Uiso 1 1 calc R . .
C85 C -0.0723(19) 0.0934(19) 0.4667(7) 0.139(10) Uiso 1 1 d . . .
H85A H -0.0774 0.0691 0.4861 0.167 Uiso 1 1 calc R . .
H85B H -0.1066 0.0526 0.4529 0.167 Uiso 1 1 calc R . .
C86 C -0.099(2) 0.145(2) 0.4695(9) 0.174(13) Uiso 1 1 d . . .
H86A H -0.1530 0.1164 0.4762 0.209 Uiso 1 1 calc R . .
H86B H -0.0981 0.1667 0.4499 0.209 Uiso 1 1 calc R . .
O1G O 0.1048(6) 0.9001(6) 0.3702(2) 0.070(3) Uiso 1 1 d . . .
H1GA H 0.1048 0.8640 0.3793 0.105 Uiso 1 1 calc R . .
O2G O -0.0468(7) 0.8102(6) 0.3627(2) 0.073(3) Uiso 1 1 d . . .
H2GA H 0.0009 0.8365 0.3647 0.109 Uiso 1 1 calc R . .
O3G O -0.0641(8) 0.6801(8) 0.3898(3) 0.089(4) Uiso 1 1 d . . .
H3GB H -0.0567 0.7188 0.3802 0.134 Uiso 1 1 calc R . .
O4G O 0.1071(8) 0.7934(8) 0.4011(3) 0.098(4) Uiso 1 1 d . . .
H4GB H 0.0969 0.7496 0.3955 0.147 Uiso 1 1 calc R . .
C1G C 0.1206(10) 0.9581(10) 0.3893(4) 0.071(4) Uiso 1 1 d . . .
C2G C 0.1747(13) 0.9771(13) 0.4135(5) 0.094(6) Uiso 1 1 d . . .
C3G C 0.1901(12) 1.0374(12) 0.4311(5) 0.087(5) Uiso 1 1 d . . .
H3GA H 0.2226 1.0486 0.4477 0.105 Uiso 1 1 calc R . .
C4G C 0.1581(11) 1.0832(11) 0.4247(4) 0.082(5) Uiso 1 1 d . . .
H4GA H 0.1728 1.1284 0.4357 0.099 Uiso 1 1 calc R . .
C5G C 0.1066(10) 1.0632(10) 0.4029(4) 0.070(4) Uiso 1 1 d . . .
H5GA H 0.0817 1.0921 0.4001 0.084 Uiso 1 1 calc R . .
C6G C 0.0879(10) 1.0006(10) 0.3839(4) 0.075(5) Uiso 1 1 d . . .
C7G C 0.0265(11) 0.9751(12) 0.3612(5) 0.089(5) Uiso 1 1 d . . .
H7GA H 0.0354 0.9458 0.3458 0.107 Uiso 1 1 calc R . .
H7GB H 0.0296 1.0207 0.3517 0.107 Uiso 1 1 calc R . .
C8G C -0.0819(9) 0.8501(10) 0.3756(4) 0.067(4) Uiso 1 1 d . . .
C9G C -0.0524(10) 0.9265(10) 0.3735(4) 0.076(5) Uiso 1 1 d . . .
C10G C -0.1005(12) 0.9535(12) 0.3845(5) 0.090(6) Uiso 1 1 d . . .
H10A H -0.0847 1.0061 0.3827 0.108 Uiso 1 1 calc R . .
C11G C -0.1672(12) 0.9066(12) 0.3973(5) 0.091(6) Uiso 1 1 d . . .
H11H H -0.1945 0.9296 0.4050 0.109 Uiso 1 1 calc R . .
C12G C -0.2006(13) 0.8300(12) 0.4005(5) 0.091(6) Uiso 1 1 d . . .
H12H H -0.2484 0.8007 0.4100 0.109 Uiso 1 1 calc R . .
C13G C -0.1598(10) 0.7968(10) 0.3888(4) 0.076(5) Uiso 1 1 d . . .
C14G C -0.1905(13) 0.7090(12) 0.3896(5) 0.094(6) Uiso 1 1 d . . .
H14G H -0.2470 0.6817 0.3905 0.112 Uiso 1 1 calc R . .
H14H H -0.1758 0.6937 0.3711 0.112 Uiso 1 1 calc R . .
C15G C -0.0972(9) 0.6779(9) 0.4154(4) 0.066(4) Uiso 1 1 d . . .
C16G C -0.1608(11) 0.6851(11) 0.4152(4) 0.082(5) Uiso 1 1 d . . .
C17G C -0.1983(12) 0.6754(12) 0.4444(5) 0.091(6) Uiso 1 1 d . . .
H17E H -0.2411 0.6823 0.4468 0.110 Uiso 1 1 calc R . .
C18G C -0.1670(11) 0.6552(11) 0.4686(5) 0.083(5) Uiso 1 1 d . . .
H18E H -0.1920 0.6445 0.4872 0.100 Uiso 1 1 calc R . .
C19G C -0.1046(12) 0.6509(12) 0.4660(5) 0.087(5) Uiso 1 1 d . . .
H19A H -0.0856 0.6381 0.4829 0.104 Uiso 1 1 calc R . .
C20G C -0.0639(10) 0.6646(10) 0.4390(4) 0.075(4) Uiso 1 1 d . . .
C21G C 0.0050(10) 0.6588(11) 0.4389(4) 0.081(5) Uiso 1 1 d . . .
H21D H 0.0154 0.6478 0.4187 0.097 Uiso 1 1 calc R . .
H21E H -0.0018 0.6166 0.4520 0.097 Uiso 1 1 calc R . .
C22G C 0.1240(12) 0.8015(12) 0.4295(5) 0.084(5) Uiso 1 1 d . . .
C23G C 0.0708(12) 0.7332(11) 0.4495(4) 0.085(5) Uiso 1 1 d . . .
C24G C 0.0907(10) 0.7451(11) 0.4777(4) 0.076(4) Uiso 1 1 d . . .
H24C H 0.0652 0.7032 0.4908 0.091 Uiso 1 1 calc R . .
C25G C 0.1497(11) 0.8190(11) 0.4901(4) 0.080(5) Uiso 1 1 d . . .
H25C H 0.1607 0.8255 0.5106 0.096 Uiso 1 1 calc R . .
C26G C 0.1875(12) 0.8773(12) 0.4705(4) 0.086(5) Uiso 1 1 d . . .
H26C H 0.2231 0.9263 0.4781 0.104 Uiso 1 1 calc R . .
C27G C 0.1771(10) 0.8695(10) 0.4407(4) 0.068(4) Uiso 1 1 d . . .
C28G C 0.2190(13) 0.9356(13) 0.4210(5) 0.097(6) Uiso 1 1 d . . .
H28A H 0.2312 0.9180 0.4025 0.117 Uiso 1 1 calc R . .
H28B H 0.2680 0.9723 0.4305 0.117 Uiso 1 1 calc R . .
N1N N 0.0665(7) 0.6970(8) 0.3403(3) 0.065(3) Uiso 1 1 d . . .
O2N O 0.0725(7) 0.6637(7) 0.3185(3) 0.076(3) Uiso 1 1 d . . .
O3N O 0.0573(7) 0.7539(8) 0.3387(3) 0.087(3) Uiso 1 1 d . . .
O4N O 0.0709(9) 0.6745(9) 0.3661(4) 0.107(4) Uiso 1 1 d . . .
N5N N 0.9075(13) 0.8610(13) 0.2218(5) 0.118(6) Uiso 1 1 d . . .
O6N O 0.8702(9) 0.7892(9) 0.2282(4) 0.109(4) Uiso 1 1 d . . .
O7N O 0.8824(9) 0.9053(9) 0.2215(3) 0.104(4) Uiso 1 1 d . . .
O8N O 0.9813(12) 0.8845(12) 0.2171(5) 0.138(6) Uiso 1 1 d . . .
N9N N 0.6578(19) 0.581(2) 0.2677(7) 0.164(10) Uiso 1 1 d . . .
O10N O 0.6236(19) 0.6091(19) 0.2671(7) 0.195(10) Uiso 1 1 d . . .
O11N O 0.7406(18) 0.6118(18) 0.2533(7) 0.199(11) Uiso 1 1 d . . .
O12N O 0.657(2) 0.528(3) 0.2817(6) 0.243(15) Uiso 1 1 d D . .
N13N N 0.8739(17) 0.3003(15) 0.4251(6) 0.132(7) Uiso 1 1 d . . .
O14N O 0.8614(11) 0.3210(11) 0.3987(4) 0.129(5) Uiso 1 1 d . . .
O15N O 0.8176(13) 0.2726(12) 0.4416(5) 0.144(6) Uiso 1 1 d . . .
O16N O 0.928(2) 0.304(2) 0.4308(9) 0.232(14) Uiso 1 1 d . . .
N17N N 0.327(2) 0.351(2) 0.2189(7) 0.156(9) Uiso 1 1 d . . .
O18N O 0.2532(14) 0.3197(13) 0.2287(5) 0.154(7) Uiso 1 1 d . . .
O19N O 0.364(3) 0.408(3) 0.2207(10) 0.271(19) Uiso 1 1 d . . .
O20N O 0.353(2) 0.312(2) 0.2015(8) 0.224(12) Uiso 1 1 d . . .
N21N N 0.672(2) 0.3396(18) 0.3659(7) 0.158(9) Uiso 1 1 d . . .
O22N O 0.7261(15) 0.3404(14) 0.3691(5) 0.160(7) Uiso 1 1 d . . .
O23N O 0.6108(14) 0.3266(13) 0.3810(5) 0.155(7) Uiso 1 1 d . . .
O24N O 0.6603(18) 0.3814(14) 0.3447(7) 0.208(11) Uiso 1 1 d D . .
N25N N 0.3423(13) 0.6274(12) 0.3958(5) 0.089(9) Uiso 0.50 1 d PDU . .
O26N O 0.3961(11) 0.6920(10) 0.3909(5) 0.070(6) Uiso 0.50 1 d PDU . .
O27N O 0.2982(14) 0.5849(14) 0.3764(5) 0.103(8) Uiso 0.50 1 d PDU . .
O28N O 0.326(2) 0.6071(19) 0.4228(5) 0.154(14) Uiso 0.50 1 d PDU . .
N29N N 0.2433(14) 0.5158(14) 0.2951(5) 0.135(14) Uiso 0.50 1 d PDU . .
O30N O 0.2534(13) 0.5515(12) 0.3190(4) 0.081(6) Uiso 0.50 1 d PDU . .
O31N O 0.1944(14) 0.4454(12) 0.2938(6) 0.098(8) Uiso 0.50 1 d PDU . .
O32N O 0.2807(16) 0.5534(15) 0.2730(5) 0.111(9) Uiso 0.50 1 d PDU . .
N33N N 0.5033(16) 0.8435(16) 0.4872(7) 0.250(17) Uiso 1 1 d DU . .
O34N O 0.5471(14) 0.9130(14) 0.4862(5) 0.171(8) Uiso 1 1 d DU . .
O35N O 0.473(2) 0.8057(18) 0.4642(7) 0.266(17) Uiso 1 1 d DU . .
O36N O 0.485(3) 0.809(2) 0.5119(7) 0.31(2) Uiso 1 1 d DU . .
N37N N 0.4841(16) 0.0497(16) 0.3226(6) 0.123(13) Uiso 0.50 1 d PDU . .
O38N O 0.4272(17) -0.0078(17) 0.3121(6) 0.114(9) Uiso 0.50 1 d PDU . .
O39N O 0.4884(16) 0.0592(16) 0.3499(5) 0.102(8) Uiso 0.50 1 d PDU . .
O40N O 0.534(3) 0.099(3) 0.3061(9) 0.26(3) Uiso 0.50 1 d PDU . .
N45N N 0.8496(15) 0.5422(16) 0.1625(5) 0.202(13) Uiso 1 1 d DU . .
O46N O 0.8035(16) 0.5456(17) 0.1796(6) 0.207(11) Uiso 1 1 d DU . .
O47N O 0.9083(18) 0.6023(17) 0.1541(8) 0.265(16) Uiso 1 1 d DU . .
O48N O 0.839(2) 0.4782(16) 0.1550(8) 0.251(15) Uiso 1 1 d DU . .
O1 O 0.4032(10) 0.9135(10) 0.3779(4) 0.118(5) Uiso 1 1 d . . .
O2 O 0.0406(16) 0.4400(16) 0.4358(6) 0.181(9) Uiso 1 1 d . . .
O3 O 0.3042(13) 0.8178(13) 0.2339(5) 0.151(7) Uiso 1 1 d . . .
O4 O 0.968(2) 0.205(2) 0.2051(7) 0.246(14) Uiso 1 1 d D . .
O5 O 0.8890(11) 0.6520(11) 0.2238(4) 0.127(5) Uiso 1 1 d . . .
O6 O 0.7198(18) 0.7677(18) 0.2397(7) 0.198(10) Uiso 1 1 d . . .
O7 O 0.6862(14) 0.2823(14) 0.4275(5) 0.165(8) Uiso 1 1 d . . .
O8 O 0.9042(18) 0.2308(18) 0.1591(6) 0.202(11) Uiso 1 1 d D . .
O9 O 0.8397(15) 0.3252(15) 0.3356(6) 0.172(8) Uiso 1 1 d . . .
O10 O 0.7063(15) 0.5247(13) 0.3344(5) 0.174(8) Uiso 1 1 d D . .
O11 O 0.829(2) 0.0267(19) 0.2235(7) 0.211(12) Uiso 1 1 d . . .
O12 O 0.0803(9) 0.9631(9) 0.2598(3) 0.101(4) Uiso 1 1 d . . .
O13 O 0.1926(17) 0.4181(17) 0.2295(7) 0.191(10) Uiso 1 1 d . . .
O14 O 0.9063(14) 0.4831(15) 0.2190(6) 0.170(8) Uiso 1 1 d . . .
O15 O 1.0516(19) 0.3008(19) 0.2465(7) 0.217(12) Uiso 1 1 d D . .
O16 O 0.7999(18) 0.1969(19) 0.2988(7) 0.205(11) Uiso 1 1 d . . .
O17 O 0.0195(19) 0.6100(19) 0.2078(7) 0.213(12) Uiso 1 1 d . . .
O18 O 0.186(2) 0.477(2) 0.4227(9) 0.240(14) Uiso 1 1 d . . .
O19 O 0.804(3) 0.073(2) 0.1576(10) 0.260(16) Uiso 1 1 d . . .
O20 O 0.5116(19) 0.8830(19) 0.4076(7) 0.210(12) Uiso 1 1 d . . .
O21 O 0.680(4) 0.522(4) 0.5293(15) 0.37(3) Uiso 1 1 d . . .
O22 O 0.353(3) 0.505(3) 0.3554(10) 0.278(18) Uiso 1 1 d . . .
O23 O 0.729(3) 0.383(3) 0.1526(12) 0.31(2) Uiso 1 1 d . . .
O24 O 0.822(3) 0.173(3) 0.2404(10) 0.272(17) Uiso 1 1 d . . .
O25 O 0.018(3) 0.384(2) 0.2857(10) 0.258(16) Uiso 1 1 d . . .
O26 O 0.380(3) 0.652(3) 0.5340(10) 0.272(17) Uiso 1 1 d . . .
N41N N 0.328(2) 0.357(2) 0.4035(7) 0.26(3) Uiso 0.50 1 d PDU A 1
O42N O 0.3472(16) 0.3291(15) 0.3832(6) 0.095(8) Uiso 0.50 1 d PDU A 1
O43N O 0.337(4) 0.423(2) 0.4003(12) 0.22(2) Uiso 0.50 1 d PDU A 1
O44N O 0.299(4) 0.321(3) 0.4270(9) 0.23(2) Uiso 0.50 1 d PDU A 1
O100 O 0.330(5) 0.373(5) 0.4552(19) 0.26(3) Uiso 0.50 1 d P B 2
O101 O 0.243(2) 1.0401(19) 0.2505(7) 0.109(9) Uiso 0.50 1 d P C 1
N49N N 0.2704(19) 1.0575(19) 0.2318(7) 0.24(3) Uiso 0.50 1 d PDU D 2
O50N O 0.2825(13) 1.0200(13) 0.2513(5) 0.075(6) Uiso 0.50 1 d PDU D 2
O51N O 0.205(2) 1.049(2) 0.2298(9) 0.148(13) Uiso 0.50 1 d PDU D 2
O52N O 0.321(3) 1.101(4) 0.2139(12) 0.25(3) Uiso 0.50 1 d PDU D 2
O102 O 0.5654(16) 0.9554(16) 0.3343(6) 0.094(7) Uiso 0.50 1 d P E 1
N53N N 0.6592(17) 0.9191(16) 0.3412(7) 0.099(10) Uiso 0.50 1 d PDU F 2
O54N O 0.710(3) 0.902(4) 0.3474(12) 0.26(3) Uiso 0.50 1 d PDU F 2
O55N O 0.662(2) 0.949(2) 0.3166(7) 0.149(13) Uiso 0.50 1 d PDU F 2
O56N O 0.609(2) 0.907(2) 0.3595(8) 0.159(14) Uiso 0.50 1 d PDU F 2
O103 O 0.121(3) 0.630(3) 0.2601(10) 0.089(12) Uiso 0.30 1 d P G 1
O104 O 0.113(2) 0.539(2) 0.2899(8) 0.094(9) Uiso 0.40 1 d P H 2
O105 O 0.008(2) 0.531(2) 0.2708(9) 0.078(10) Uiso 0.30 1 d P I 3

loop_
_atom_site_aniso_label
_atom_site_aniso_U_11
_atom_site_aniso_U_22
_atom_site_aniso_U_33
_atom_site_aniso_U_23
_atom_site_aniso_U_13
_atom_site_aniso_U_12
Pd1 0.0871(9) 0.0874(9) 0.0730(8) 0.0118(7) 0.0060(7) 0.0642(8)
Pd2 0.0977(10) 0.0786(8) 0.0490(6) -0.0101(6) -0.0037(6) 0.0582(8)
Pd3 0.1313(15) 0.0694(10) 0.1429(17) -0.0036(10) -0.0334(13) 0.0443(10)
Pd4 0.1089(12) 0.0692(9) 0.1271(14) 0.0036(9) 0.0165(10) 0.0598(9)
Pd5 0.0570(8) 0.1262(13) 0.0868(10) 0.0168(9) -0.0159(7) 0.0388(8)
Pd6 0.0612(7) 0.0713(7) 0.0491(6) 0.0048(5) 0.0016(5) 0.0424(6)
Pd7 0.0748(12) 0.194(3) 0.197(3) 0.112(2) -0.0218(14) -0.0145(14)
Pd8 0.154(2) 0.206(3) 0.171(2) 0.125(2) 0.0741(18) 0.114(2)

loop_
_atom_type_symbol
_atom_type_description
_atom_type_scat_dispersion_real
_atom_type_scat_dispersion_imag
_atom_type_scat_source
C C 0.0033 0.0016 'International Tables Vol C Tables 4.2.6.8 and 6.1.1.4'
H H 0.0000 0.0000 'International Tables Vol C Tables 4.2.6.8 and 6.1.1.4'
N N 0.0061 0.0033 'International Tables Vol C Tables 4.2.6.8 and 6.1.1.4'
O O 0.0106 0.0060 'International Tables Vol C Tables 4.2.6.8 and 6.1.1.4'
Pd Pd -0.9988 1.0072 'International Tables Vol C Tables 4.2.6.8 and 6.1.1.4'

loop_
_geom_angle_atom_site_label_1
_geom_angle_atom_site_label_2
_geom_angle_atom_site_label_3
_geom_angle
N12 Pd1 N11 84.6(6)
N12 Pd1 N1A 91.8(6)
N11 Pd1 N1A 174.0(6)
N12 Pd1 N2D 173.4(6)
N11 Pd1 N2D 89.0(6)
N1A Pd1 N2D 94.7(5)
N21 Pd2 N2A 91.6(6)
N21 Pd2 N1B 175.0(6)
N2A Pd2 N1B 92.4(5)
N21 Pd2 N22 88.0(7)
N2A Pd2 N22 177.4(7)
N1B Pd2 N22 87.9(6)
N31 Pd3 N1C 170.0(9)
N31 Pd3 N32 88.5(9)
N1C Pd3 N32 86.4(9)
N31 Pd3 N2B 88.5(8)
N1C Pd3 N2B 95.3(8)
N32 Pd3 N2B 171.2(9)
N42 Pd4 N41 78.7(8)
N42 Pd4 N1D 94.4(7)
N41 Pd4 N1D 173.0(7)
N42 Pd4 N2C 170.5(7)
N41 Pd4 N2C 92.4(8)
N1D Pd4 N2C 94.6(6)
N6D Pd5 N51 93.3(7)
N6D Pd5 N52 177.2(7)
N51 Pd5 N52 83.8(7)
N6D Pd5 N5A 92.2(7)
N51 Pd5 N5A 174.1(7)
N52 Pd5 N5A 90.7(6)
N5B Pd6 N6A 90.4(5)
N5B Pd6 N62 94.0(5)
N6A Pd6 N62 175.4(5)
N5B Pd6 N61 177.4(5)
N6A Pd6 N61 91.6(5)
N62 Pd6 N61 84.1(5)
N71 Pd7 N72 84.2(9)
N71 Pd7 N5C 157.7(10)
N72 Pd7 N5C 85.6(11)
N71 Pd7 N6B 102.1(8)
N72 Pd7 N6B 171.4(12)
N5C Pd7 N6B 90.5(10)
N6C Pd8 N5D 87.2(10)
N6C Pd8 N81 90.4(9)
N5D Pd8 N81 174.5(9)
N6C Pd8 N82 165.4(11)
N5D Pd8 N82 106.3(10)
N81 Pd8 N82 75.6(9)
C1A N1A C2A 118.8(14)
C1A N1A Pd1 120.0(11)
C2A N1A Pd1 120.2(11)
C1A N2A C4A 115.5(14)
C1A N2A Pd2 122.8(11)
C4A N2A Pd2 120.8(11)
C6A N3A C5A 113.6(12)
C5A N4A C8A 114.3(11)
N1A C1A N2A 126.8(15)
N1A C2A C3A 122.0(16)
C2A C3A C4A 116.0(14)
C2A C3A C5A 126.4(14)
C4A C3A C5A 117.4(13)
N2A C4A C3A 120.6(14)
N4A C5A N3A 128.8(13)
N4A C5A C3A 116.1(12)
N3A C5A C3A 114.8(12)
N3A C6A C7A 125.4(15)
N3A C6A C10A 117.1(14)
C7A C6A C10A 117.3(15)
C6A C7A C8A 116.6(16)
N4A C8A C7A 119.9(13)
N4A C8A C15A 117.7(12)
C7A C8A C15A 122.3(13)
C9A N5A C13A 120(2)
C9A N5A Pd5 119.1(13)
C13A N5A Pd5 120.6(18)
N5A C9A C10A 117.8(16)
C11A C10A C9A 119.4(18)
C11A C10A C6A 125.3(18)
C9A C10A C6A 114.9(15)
C10A C11A C12A 117(2)
C13A C12A C11A 118(3)
C12A C13A N5A 128(3)
C18A N6A C14A 121.6(14)
C18A N6A Pd6 120.4(11)
C14A N6A Pd6 118.0(10)
N6A C14A C15A 120.0(13)
C16A C15A C8A 123.6(15)
C16A C15A C14A 119.1(14)
C8A C15A C14A 117.2(13)
C15A C16A C17A 115.4(18)
C18A C17A C16A 122(2)
N6A C18A C17A 122.0(18)
C2B N1B C1B 115.7(15)
C2B N1B Pd2 122.2(11)
C1B N1B Pd2 121.4(12)
C1B N2B C4B 114.5(19)
C1B N2B Pd3 126.7(16)
C4B N2B Pd3 118.8(14)
C5B N3B C6B 116.4(13)
C8B N4B C5B 111.2(15)
N2B C1B N1B 126.3(19)
N1B C2B C3B 123.3(16)
C4B C3B C2B 114.3(17)
C4B C3B C5B 127.3(17)
C2B C3B C5B 118.4(15)
C3B C4B N2B 125.7(19)
N3B C5B C3B 119.6(15)
N3B C5B N4B 128.2(15)
C3B C5B N4B 112.2(15)
N3B C6B C7B 122.3(14)
N3B C6B C10B 119.1(14)
C7B C6B C10B 118.6(15)
C8B C7B C6B 113.2(16)
N4B C8B C7B 128.4(18)
N4B C8B C15B 112.7(16)
C7B C8B C15B 118.6(17)
C13B N5B C9B 115.5(12)
C13B N5B Pd6 125.4(10)
C9B N5B Pd6 119.1(9)
N5B C9B C10B 122.2(13)
C11B C10B C9B 113.2(15)
C11B C10B C6B 130.1(16)
C9B C10B C6B 116.6(15)
C12B C11B C10B 121.2(18)
C13B C12B C11B 124.5(19)
C12B C13B N5B 123.2(16)
C18B N6B C14B 115.1(18)
C18B N6B Pd7 124.9(17)
C14B N6B Pd7 119.3(14)
C15B C14B N6B 123.1(18)
C14B C15B C16B 117.9(18)
C14B C15B C8B 118.3(16)
C16B C15B C8B 123.7(16)
C17B C16B C15B 120.3(18)
C18B C17B C16B 116(2)
N6B C18B C17B 127(2)
C2C N1C C1C 114.3(19)
C2C N1C Pd3 130.5(17)
C1C N1C Pd3 113.2(14)
C1C N2C C4C 122.6(18)
C1C N2C Pd4 120.1(14)
C4C N2C Pd4 117.3(13)
C6C N3C C5C 111.3(18)
C5C N4C C8C 121.3(18)
N2C C1C N1C 118.4(19)
N1C C2C C3C 127(2)
C4C C3C C2C 119(2)
C4C C3C C5C 117.8(18)
C2C C3C C5C 123.2(19)
C3C C4C N2C 118.8(19)
N4C C5C N3C 125.7(18)
N4C C5C C3C 122.2(18)
N3C C5C C3C 112.0(16)
C7C C6C N3C 125(2)
C7C C6C C10C 129(3)
N3C C6C C10C 105(2)
C6C C7C C8C 122(3)
N4C C8C C15C 117.2(16)
N4C C8C C7C 114.1(18)
C15C C8C C7C 128.0(19)
C9C N5C C13C 120(3)
C9C N5C Pd7 119(2)
C13C N5C Pd7 121(2)
N5C C9C C10C 129(3)
C9C C10C C6C 133(3)
C9C C10C C11C 109(3)
C6C C10C C11C 115(3)
C12C C11C C10C 126(3)
C11C C12C C13C 118(3)
C12C C13C N5C 115(3)
C14C N6C C18C 111.2(19)
C14C N6C Pd8 126.0(17)
C18C N6C Pd8 122.7(18)
N6C C14C C15C 133.0(19)
C14C C15C C8C 126.4(19)
C14C C15C C16C 109.0(19)
C8C C15C C16C 124.6(19)
C15C C16C C17C 127(2)
C18C C17C C16C 110(2)
N6C C18C C17C 130(2)
C1D N1D C2D 116.3(17)
C1D N1D Pd4 125.1(14)
C2D N1D Pd4 118.5(13)
C4D N2D C1D 118.5(16)
C4D N2D Pd1 121.6(12)
C1D N2D Pd1 119.4(12)
C6D N3D C5D 116.8(19)
C8D N4D C5D 112.2(16)
N1D C1D N2D 126.3(19)
N1D C2D C3D 125.8(18)
C5D C3D C2D 126.9(19)
C5D C3D C4D 124.1(18)
C2D C3D C4D 108.7(17)
N2D C4D C3D 124.3(17)
N3D C5D C3D 116.8(17)
N3D C5D N4D 122.0(17)
C3D C5D N4D 121.0(17)
C7D C6D N3D 125(2)
C7D C6D C10D 120(2)
N3D C6D C10D 115(2)
C6D C7D C8D 111(2)
N4D C8D C7D 132(2)
N4D C8D C15D 113.7(18)
C7D C8D C15D 113.5(18)
C9D N5D C13D 116(3)
C9D N5D Pd8 127(2)
C13D N5D Pd8 116(2)
N5D C9D C10D 134(3)
C9D C10D C6D 127(3)
C9D C10D C11D 107(3)
C6D C10D C11D 126(3)
C12D C11D C10D 120(4)
C13D C12D C11D 121(4)
C12D C13D N5D 119(4)
C18D N6D C14D 118(2)
C18D N6D Pd5 122.5(17)
C14D N6D Pd5 119.9(15)
N6D C14D C15D 125(2)
C16D C15D C14D 117(2)
C16D C15D C8D 125(2)
C14D C15D C8D 117.7(19)
C17D C16D C15D 112(3)
C16D C17D C18D 133(3)
N6D C18D C17D 116(3)
C11 N11 Pd1 113.3(11)
C12 N12 Pd1 107.8(13)
N11 C11 C16 117.2(17)
N11 C11 C12 103.8(15)
C16 C11 C12 109.3(18)
N12 C12 C11 105.2(17)
N12 C12 C13 108.3(19)
C11 C12 C13 110.9(19)
C14 C13 C12 108(2)
C15 C14 C13 114(2)
C16 C15 C14 118(2)
C11 C16 C15 108.5(19)
C21 N21 Pd2 111.8(13)
C22 N22 Pd2 100.2(13)
N21 C21 C22 105.1(18)
N21 C21 C26 114.6(18)
C22 C21 C26 116(2)
C23 C22 C21 103(2)
C23 C22 N22 116(2)
C21 C22 N22 113.7(19)
C22 C23 C24 114(3)
C25 C24 C23 103(3)
C24 C25 C26 115(3)
C25 C26 C21 107(2)
C31 N31 Pd3 106.8(15)
C32 N32 Pd3 99.4(15)
C32 C31 C36 109(2)
C32 C31 N31 114(2)
C36 C31 N31 118(2)
C31 C32 N32 112(2)
C31 C32 C33 121(2)
N32 C32 C33 100(2)
C32 C33 C34 103(2)
C35 C34 C33 112(3)
C34 C35 C36 108(2)
C31 C36 C35 115(2)
C41 N41 Pd4 109.2(15)
C42 N42 Pd4 112.3(16)
N41 C41 C42 100(2)
N41 C41 C46 104(2)
C42 C41 C46 113(2)
N42 C42 C41 108(2)
N42 C42 C43 118(3)
C41 C42 C43 100(2)
C44 C43 C42 111(3)
C45 C44 C43 105(3)
C44 C45 C46 114(3)
C41 C46 C45 102(2)
C51 N51 Pd5 110.2(12)
C52 N52 Pd5 107.3(12)
C56 C51 C52 119.2(18)
C56 C51 N51 113.6(18)
C52 C51 N51 101.6(15)
N52 C52 C51 112.7(17)
N52 C52 C53 111.1(17)
C51 C52 C53 108.4(17)
C52 C53 C54 110.7(18)
C55 C54 C53 113(2)
C54 C55 C56 112(2)
C51 C56 C55 108.3(19)
C61 N61 Pd6 106.1(10)
C62 N62 Pd6 107.4(9)
C62 C61 C66 114.1(13)
C62 C61 N61 107.5(12)
C66 C61 N61 110.5(13)
N62 C62 C61 109.1(13)
N62 C62 C63 110.9(13)
C61 C62 C63 106.6(13)
C62 C63 C64 106.5(15)
C65 C64 C63 109.1(16)
C66 C65 C64 111.9(15)
C65 C66 C61 109.7(14)
C71 N71 Pd7 110.3(15)
C72 N72 Pd7 105.1(14)
N71 C71 C76 105(3)
N71 C71 C72 98(2)
C76 C71 C72 117(3)
C73 C72 C71 114(3)
C73 C72 N72 145(3)
C71 C72 N72 99(2)
C72 C73 C74 122(4)
C75 C74 C73 116(4)
C74 C75 C76 106(3)
C71 C76 C75 109(3)
C81 N81 Pd8 111.9(16)
C82 N82 Pd8 113(2)
C82 C81 C86 104(3)
C82 C81 N81 112(3)
C86 C81 N81 114(3)
C81 C82 N82 106(3)
C81 C82 C83 120(4)
N82 C82 C83 115(3)
C84 C83 C82 110(4)
C85 C84 C83 111(4)
C84 C85 C86 119(4)
C85 C86 C81 113(3)
C6G C1G O1G 117.0(15)
C6G C1G C2G 121.0(17)
O1G C1G C2G 121.9(16)
C3G C2G C1G 119.0(19)
C3G C2G C28G 115.0(19)
C1G C2G C28G 126.0(19)
C2G C3G C4G 120(2)
C5G C4G C3G 120.0(19)
C4G C5G C6G 122.5(17)
C1G C6G C5G 117.5(17)
C1G C6G C7G 119.8(17)
C5G C6G C7G 122.2(17)
C6G C7G C9G 113.2(17)
C9G C8G O2G 123.5(15)
C9G C8G C13G 123.2(16)
O2G C8G C13G 113.0(13)
C8G C9G C10G 114.6(17)
C8G C9G C7G 119.4(17)
C10G C9G C7G 125.9(17)
C11G C10G C9G 122(2)
C10G C11G C12G 128(2)
C11G C12G C13G 116(2)
C12G C13G C8G 117.3(17)
C12G C13G C14G 122.8(18)
C8G C13G C14G 119.9(16)
C16G C14G C13G 112.9(17)
O3G C15G C16G 118.4(15)
O3G C15G C20G 113.8(15)
C16G C15G C20G 127.7(17)
C15G C16G C14G 126.2(18)
C15G C16G C17G 115.1(17)
C14G C16G C17G 118.4(18)
C18G C17G C16G 117.1(19)
C19G C18G C17G 122(2)
C18G C19G C20G 123(2)
C15G C20G C21G 127.0(17)
C15G C20G C19G 114.9(17)
C21G C20G C19G 118.0(17)
C20G C21G C23G 108.7(16)
O4G C22G C27G 121.1(18)
O4G C22G C23G 116.2(17)
C27G C22G C23G 122.0(18)
C24G C23G C22G 113.2(18)
C24G C23G C21G 121.8(18)
C22G C23G C21G 125.0(17)
C23G C24G C25G 124.6(18)
C26G C25G C24G 116.3(18)
C27G C26G C25G 124.0(19)
C22G C27G C26G 119.1(18)
C22G C27G C28G 120.0(17)
C26G C27G C28G 120.7(18)
C27G C28G C2G 113.6(18)
O2N N1N O3N 123.7(14)
O2N N1N O4N 119.8(14)
O3N N1N O4N 116.4(14)
O7N N5N O6N 127(2)
O7N N5N O8N 122(2)
O6N N5N O8N 111(2)
O10N N9N O12N 136(4)
O10N N9N O11N 127(4)
O12N N9N O11N 96(3)
O16N N13N O15N 123(4)
O16N N13N O14N 122(3)
O15N N13N O14N 114(3)
O19N N17N O18N 121(5)
O19N N17N O20N 114(5)
O18N N17N O20N 124(3)
O22N N21N O23N 140(4)
O22N N21N O24N 124(4)
O23N N21N O24N 93(3)
O26N N25N O27N 123.6(18)
O26N N25N O28N 117.6(17)
O27N N25N O28N 118.2(18)
O32N N29N O30N 117.7(18)
O32N N29N O31N 122.6(18)
O30N N29N O31N 119.6(18)
O34N N33N O35N 121.0(19)
O34N N33N O36N 120.1(19)
O35N N33N O36N 118.8(19)
N33N O34N O36N 30.4(10)
N33N O36N O34N 29.4(10)
O39N N37N O38N 118.9(18)
O39N N37N O40N 120.2(19)
O38N N37N O40N 120.9(19)
O48N N45N O46N 119.0(19)
O48N N45N O47N 120.5(19)
O46N N45N O47N 120.4(19)
O42N N41N O44N 122(2)
O42N N41N O43N 119(2)
O44N N41N O43N 120(2)
O51N N49N O52N 118.9(19)
O51N N49N O50N 118.7(19)
O52N N49N O50N 122(2)
O56N N53N O54N 119.9(19)
O56N N53N O55N 121.7(19)
O54N N53N O55N 118.4(18)

loop_
_geom_bond_atom_site_label_1
_geom_bond_atom_site_label_2
_geom_bond_distance
Pd1 N12 1.991(16)
Pd1 N11 1.988(14)
Pd1 N1A 2.080(13)
Pd1 N2D 2.089(14)
Pd2 N21 2.000(16)
Pd2 N2A 2.000(14)
Pd2 N1B 2.058(13)
Pd2 N22 2.094(19)
Pd3 N31 1.99(2)
Pd3 N1C 2.02(2)
Pd3 N32 2.05(2)
Pd3 N2B 2.084(19)
Pd4 N42 1.979(19)
Pd4 N41 2.03(2)
Pd4 N1D 2.046(16)
Pd4 N2C 2.046(16)
Pd5 N6D 1.95(2)
Pd5 N51 2.028(17)
Pd5 N52 2.034(16)
Pd5 N5A 2.114(16)
Pd6 N5B 1.992(12)
Pd6 N6A 2.005(12)
Pd6 N62 2.010(13)
Pd6 N61 2.090(15)
Pd7 N71 1.825(17)
Pd7 N72 2.06(3)
Pd7 N5C 1.99(3)
Pd7 N6B 2.051(14)
Pd8 N6C 1.912(16)
Pd8 N5D 1.94(2)
Pd8 N81 2.121(19)
Pd8 N82 2.19(3)
N1A C1A 1.286(19)
N1A C2A 1.33(2)
N2A C1A 1.33(2)
N2A C4A 1.38(2)
N3A C6A 1.33(2)
N3A C5A 1.348(18)
N4A C5A 1.341(19)
N4A C8A 1.388(18)
C2A C3A 1.37(2)
C3A C4A 1.42(2)
C3A C5A 1.48(2)
C6A C7A 1.35(2)
C6A C10A 1.54(3)
C7A C8A 1.42(2)
C8A C15A 1.43(2)
N5A C9A 1.26(2)
N5A C13A 1.27(3)
C9A C10A 1.45(2)
C10A C11A 1.32(3)
C11A C12A 1.41(3)
C12A C13A 1.24(3)
N6A C18A 1.30(2)
N6A C14A 1.377(19)
C14A C15A 1.45(2)
C15A C16A 1.40(2)
C16A C17A 1.47(3)
C17A C18A 1.36(3)
N1B C2B 1.31(2)
N1B C1B 1.33(2)
N2B C1B 1.30(3)
N2B C4B 1.36(3)
N3B C5B 1.258(19)
N3B C6B 1.39(2)
N4B C8B 1.35(2)
N4B C5B 1.43(2)
C2B C3B 1.41(2)
C3B C4B 1.29(2)
C3B C5B 1.45(2)
C6B C7B 1.44(2)
C6B C10B 1.44(2)
C7B C8B 1.34(3)
C8B C15B 1.51(3)
N5B C13B 1.348(19)
N5B C9B 1.401(17)
C9B C10B 1.41(2)
C10B C11B 1.40(3)
C11B C12B 1.30(2)
C12B C13B 1.24(2)
N6B C18B 1.337(17)
N6B C14B 1.378(17)
C14B C15B 1.397(16)
C15B C16B 1.414(16)
C16B C17B 1.378(17)
C17B C18B 1.390(18)
N1C C2C 1.24(3)
N1C C1C 1.52(3)
N2C C1C 1.29(3)
N2C C4C 1.36(3)
N3C C6C 1.37(3)
N3C C5C 1.44(3)
N4C C5C 1.20(2)
N4C C8C 1.39(2)
C2C C3C 1.37(3)
C3C C4C 1.33(3)
C3C C5C 1.54(3)
C6C C7C 1.23(3)
C6C C10C 1.393(18)
C7C C8C 1.43(3)
C8C C15C 1.38(3)
N5C C9C 1.37(4)
N5C C13C 1.49(4)
C9C C10C 1.34(4)
C10C C11C 1.55(5)
C11C C12C 1.368(18)
C12C C13C 1.420(19)
N6C C14C 1.311(16)
N6C C18C 1.351(17)
C14C C15C 1.396(16)
C15C C16C 1.420(18)
C16C C17C 1.428(18)
C17C C18C 1.416(18)
N1D C1D 1.26(2)
N1D C2D 1.29(2)
N2D C4D 1.25(2)
N2D C1D 1.30(2)
N3D C6D 1.35(3)
N3D C5D 1.33(2)
N4D C8D 1.18(2)
N4D C5D 1.43(2)
C2D C3D 1.41(3)
C3D C5D 1.39(3)
C3D C4D 1.44(3)
C6D C7D 1.29(3)
C6D C10D 1.44(4)
C7D C8D 1.41(3)
C8D C15D 1.59(3)
N5D C9D 1.32(3)
N5D C13D 1.372(19)
C9D C10D 1.41(4)
C10D C11D 1.51(5)
C11D C12D 1.414(19)
C12D C13D 1.377(19)
N6D C18D 1.32(3)
N6D C14D 1.39(3)
C14D C15D 1.47(3)
C15D C16D 1.41(3)
C16D C17D 1.35(4)
C17D C18D 1.40(4)
N11 C11 1.46(2)
N12 C12 1.51(3)
C11 C16 1.46(3)
C11 C12 1.61(3)
C12 C13 1.63(4)
C13 C14 1.55(4)
C14 C15 1.54(4)
C15 C16 1.54(3)
N21 C21 1.46(3)
N22 C22 1.57(3)
C21 C22 1.55(3)
C21 C26 1.57(3)
C22 C23 1.52(4)
C23 C24 1.56(5)
C24 C25 1.48(4)
C25 C26 1.47(4)
N31 C31 1.49(3)
N32 C32 1.59(4)
C31 C32 1.35(4)
C31 C36 1.45(4)
C32 C33 1.66(3)
C33 C34 1.78(4)
C34 C35 1.40(4)
C35 C36 1.69(4)
N41 C41 1.40(3)
N42 C42 1.40(3)
C41 C42 1.51(4)
C41 C46 1.57(4)
C42 C43 1.58(5)
C43 C44 1.56(5)
C44 C45 1.46(4)
C45 C46 1.58(4)
N51 C51 1.55(3)
N52 C52 1.41(3)
C51 C56 1.45(3)
C51 C52 1.52(3)
C52 C53 1.60(3)
C53 C54 1.61(3)
C54 C55 1.51(3)
C55 C56 1.61(3)
N61 C61 1.51(2)
N62 C62 1.45(2)
C61 C62 1.47(2)
C61 C66 1.51(2)
C62 C63 1.56(3)
C63 C64 1.57(3)
C64 C65 1.51(3)
C65 C66 1.42(2)
N71 C71 1.50(3)
N72 C72 1.66(4)
C71 C76 1.59(3)
C71 C72 1.58(4)
C72 C73 1.50(4)
C73 C74 1.50(4)
C74 C75 1.53(4)
C75 C76 1.56(4)
N81 C81 1.58(4)
N82 C82 1.57(5)
C81 C82 1.29(4)
C81 C86 1.52(5)
C82 C83 1.56(6)
C83 C84 1.519(19)
C84 C85 1.31(5)
C85 C86 1.40(5)
O1G C1G 1.36(2)
O2G C8G 1.44(2)
O3G C15G 1.33(2)
O4G C22G 1.32(2)
C1G C6G 1.34(2)
C1G C2G 1.46(3)
C2G C3G 1.36(3)
C2G C28G 1.54(3)
C3G C4G 1.40(3)
C4G C5G 1.34(3)
C5G C6G 1.42(2)
C6G C7G 1.49(3)
C7G C9G 1.50(3)
C8G C9G 1.35(2)
C8G C13G 1.52(3)
C9G C10G 1.42(3)
C10G C11G 1.33(3)
C11G C12G 1.35(3)
C12G C13G 1.40(3)
C13G C14G 1.56(3)
C14G C16G 1.50(3)
C15G C16G 1.36(2)
C15G C20G 1.36(2)
C16G C17G 1.49(3)
C17G C18G 1.43(3)
C18G C19G 1.31(3)
C19G C20G 1.42(3)
C20G C21G 1.45(3)
C21G C23G 1.51(3)
C22G C27G 1.35(3)
C22G C23G 1.55(3)
C23G C24G 1.32(3)
C24G C25G 1.48(3)
C25G C26G 1.36(3)
C26G C27G 1.37(3)
C27G C28G 1.47(3)
N1N O2N 1.236(16)
N1N O3N 1.254(17)
N1N O4N 1.280(19)
N5N O7N 1.23(2)
N5N O6N 1.29(2)
N5N O8N 1.34(3)
N9N O10N 1.09(4)
N9N O12N 1.24(4)
N9N O11N 1.60(4)
N13N O16N 1.09(4)
N13N O15N 1.24(3)
N13N O14N 1.34(3)
N17N O19N 1.01(5)
N17N O18N 1.37(4)
N17N O20N 1.39(4)
N21N O22N 1.09(3)
N21N O23N 1.32(3)
N21N O24N 1.38(4)
N25N O26N 1.232(16)
N25N O27N 1.241(16)
N25N O28N 1.285(16)
N29N O32N 1.258(17)
N29N O30N 1.265(17)
N29N O31N 1.265(17)
N33N O34N 1.230(17)
N33N O35N 1.258(17)
N33N O36N 1.269(17)
O34N O36N 2.166(19)
N37N O39N 1.250(17)
N37N O38N 1.251(17)
N37N O40N 1.259(17)
N45N O48N 1.249(17)
N45N O46N 1.244(16)
N45N O47N 1.259(17)
N41N O42N 1.240(17)
N41N O44N 1.255(17)
N41N O43N 1.268(18)
N49N O51N 1.258(17)
N49N O52N 1.262(17)
N49N O50N 1.267(17)
N53N O56N 1.239(16)
N53N O54N 1.262(17)
N53N O55N 1.261(16)

loop_
_geom_torsion_atom_site_label_1
_geom_torsion_atom_site_label_2
_geom_torsion_atom_site_label_3
_geom_torsion_atom_site_label_4
_geom_torsion
N12 Pd1 N1A C1A 79.3(12)
N11 Pd1 N1A C1A 27(6)
N2D Pd1 N1A C1A -101.6(12)
N12 Pd1 N1A C2A -89.1(13)
N11 Pd1 N1A C2A -142(5)
N2D Pd1 N1A C2A 90.0(12)
N21 Pd2 N2A C1A -82.6(13)
N1B Pd2 N2A C1A 100.6(12)
N22 Pd2 N2A C1A -164(14)
N21 Pd2 N2A C4A 86.4(13)
N1B Pd2 N2A C4A -90.5(12)
N22 Pd2 N2A C4A 5(15)
C2A N1A C1A N2A -4(2)
Pd1 N1A C1A N2A -172.2(12)
C4A N2A C1A N1A 5(2)
Pd2 N2A C1A N1A 174.9(12)
C1A N1A C2A C3A 2(2)
Pd1 N1A C2A C3A 170.3(12)
N1A C2A C3A C4A -2(2)
N1A C2A C3A C5A -175.9(15)
C1A N2A C4A C3A -5(2)
Pd2 N2A C4A C3A -174.9(11)
C2A C3A C4A N2A 4(2)
C5A C3A C4A N2A 178.3(14)
C8A N4A C5A N3A 8(2)
C8A N4A C5A C3A -177.7(12)
C6A N3A C5A N4A -6(2)
C6A N3A C5A C3A 179.9(13)
C2A C3A C5A N4A 175.7(15)
C4A C3A C5A N4A 2(2)
C2A C3A C5A N3A -10(2)
C4A C3A C5A N3A 176.5(13)
C5A N3A C6A C7A 7(2)
C5A N3A C6A C10A -178.1(13)
N3A C6A C7A C8A -10(3)
C10A C6A C7A C8A 175.1(14)
C5A N4A C8A C7A -10.7(19)
C5A N4A C8A C15A 166.0(13)
C6A C7A C8A N4A 12(2)
C6A C7A C8A C15A -165.0(15)
N6D Pd5 N5A C9A -97.0(15)
N51 Pd5 N5A C9A 105(7)
N52 Pd5 N5A C9A 83.1(14)
N6D Pd5 N5A C13A 83(2)
N51 Pd5 N5A C13A -75(7)
N52 Pd5 N5A C13A -97(2)
C13A N5A C9A C10A 1(3)
Pd5 N5A C9A C10A -178.3(12)
N5A C9A C10A C11A 0(3)
N5A C9A C10A C6A 172.9(15)
N3A C6A C10A C11A -170.5(19)
C7A C6A C10A C11A 5(3)
N3A C6A C10A C9A 17(2)
C7A C6A C10A C9A -167.7(16)
C9A C10A C11A C12A -1(3)
C6A C10A C11A C12A -173.5(19)
C10A C11A C12A C13A 1(4)
C11A C12A C13A N5A 0(5)
C9A N5A C13A C12A -1(4)
Pd5 N5A C13A C12A 179(3)
N5B Pd6 N6A C18A -95.9(13)
N62 Pd6 N6A C18A 69(7)
N61 Pd6 N6A C18A 85.8(13)
N5B Pd6 N6A C14A 84.1(11)
N62 Pd6 N6A C14A -111(6)
N61 Pd6 N6A C14A -94.2(11)
C18A N6A C14A C15A -2(2)
Pd6 N6A C14A C15A 177.5(10)
N4A C8A C15A C16A -169.7(15)
C7A C8A C15A C16A 7(2)
N4A C8A C15A C14A 13.5(19)
C7A C8A C15A C14A -169.8(14)
N6A C14A C15A C16A 3(2)
N6A C14A C15A C8A 179.8(13)
C8A C15A C16A C17A -178.7(16)
C14A C15A C16A C17A -2(2)
C15A C16A C17A C18A 1(3)
C14A N6A C18A C17A 1(3)
Pd6 N6A C18A C17A -178.6(14)
C16A C17A C18A N6A -1(3)
N21 Pd2 N1B C2B -51(8)
N2A Pd2 N1B C2B 90.6(13)
N22 Pd2 N1B C2B -86.8(14)
N21 Pd2 N1B C1B 119(7)
N2A Pd2 N1B C1B -99.4(14)
N22 Pd2 N1B C1B 83.2(14)
N31 Pd3 N2B C1B -93.3(19)
N1C Pd3 N2B C1B 96.0(19)
N32 Pd3 N2B C1B -163(5)
N31 Pd3 N2B C4B 84.4(16)
N1C Pd3 N2B C4B -86.3(16)
N32 Pd3 N2B C4B 15(6)
C4B N2B C1B N1B 1(3)
Pd3 N2B C1B N1B 179.4(14)
C2B N1B C1B N2B -5(3)
Pd2 N1B C1B N2B -175.3(16)
C1B N1B C2B C3B 5(2)
Pd2 N1B C2B C3B 175.3(13)
N1B C2B C3B C4B -2(3)
N1B C2B C3B C5B -179.9(15)
C2B C3B C4B N2B -2(3)
C5B C3B C4B N2B 176.1(18)
C1B N2B C4B C3B 2(3)
Pd3 N2B C4B C3B -176.2(16)
C6B N3B C5B C3B 177.6(15)
C6B N3B C5B N4B -6(2)
C4B C3B C5B N3B -179.4(18)
C2B C3B C5B N3B -2(2)
C4B C3B C5B N4B 3(3)
C2B C3B C5B N4B -179.0(15)
C8B N4B C5B N3B 3(3)
C8B N4B C5B C3B -179.6(16)
C5B N3B C6B C7B 6(2)
C5B N3B C6B C10B -176.1(15)
N3B C6B C7B C8B -4(2)
C10B C6B C7B C8B 178.1(16)
C5B N4B C8B C7B -1(3)
C5B N4B C8B C15B -175.3(15)
C6B C7B C8B N4B 1(3)
C6B C7B C8B C15B 175.3(16)
N6A Pd6 N5B C13B 81.1(12)
N62 Pd6 N5B C13B -97.7(12)
N61 Pd6 N5B C13B -140(12)
N6A Pd6 N5B C9B -102.3(10)
N62 Pd6 N5B C9B 78.9(10)
N61 Pd6 N5B C9B 37(13)
C13B N5B C9B C10B 4.0(19)
Pd6 N5B C9B C10B -173.0(11)
N5B C9B C10B C11B -5(2)
N5B C9B C10B C6B 178.7(13)
N3B C6B C10B C11B -169.7(17)
C7B C6B C10B C11B 9(3)
N3B C6B C10B C9B 6(2)
C7B C6B C10B C9B -175.2(15)
C9B C10B C11B C12B 4(3)
C6B C10B C11B C12B -179.8(18)
C10B C11B C12B C13B -3(3)
C11B C12B C13B N5B 2(3)
C9B N5B C13B C12B -3(2)
Pd6 N5B C13B C12B 174.0(13)
N71 Pd7 N6B C18B 130(2)
N72 Pd7 N6B C18B -6(8)
N5C Pd7 N6B C18B -69(2)
N71 Pd7 N6B C14B -59.2(15)
N72 Pd7 N6B C14B 165(7)
N5C Pd7 N6B C14B 102.2(15)
C18B N6B C14B C15B -1(2)
Pd7 N6B C14B C15B -172.2(15)
N6B C14B C15B C16B -1.5(18)
N6B C14B C15B C8B -177.5(19)
N4B C8B C15B C14B -21(2)
C7B C8B C15B C14B 164.6(16)
N4B C8B C15B C16B 163.6(19)
C7B C8B C15B C16B -11(3)
C14B C15B C16B C17B 4(3)
C8B C15B C16B C17B -180(2)
C15B C16B C17B C18B -5(4)
C14B N6B C18B C17B 0(4)
Pd7 N6B C18B C17B 171(3)
C16B C17B C18B N6B 3(5)
N31 Pd3 N1C C2C -10(6)
N32 Pd3 N1C C2C -70(2)
N2B Pd3 N1C C2C 102(2)
N31 Pd3 N1C C1C 153(5)
N32 Pd3 N1C C1C 93.0(15)
N2B Pd3 N1C C1C -95.6(15)
N42 Pd4 N2C C1C -107(4)
N41 Pd4 N2C C1C -86.9(17)
N1D Pd4 N2C C1C 92.7(16)
N42 Pd4 N2C C4C 74(5)
N41 Pd4 N2C C4C 93.7(15)
N1D Pd4 N2C C4C -86.7(15)
C4C N2C C1C N1C -6(3)
Pd4 N2C C1C N1C 174.9(13)
C2C N1C C1C N2C 2(3)
Pd3 N1C C1C N2C -164.0(15)
C1C N1C C2C C3C 4(3)
Pd3 N1C C2C C3C 166.5(17)
N1C C2C C3C C4C -6(3)
N1C C2C C3C C5C -178(2)
C2C C3C C4C N2C 1(3)
C5C C3C C4C N2C 174.1(17)
C1C N2C C4C C3C 4(3)
Pd4 N2C C4C C3C -176.2(16)
C8C N4C C5C N3C -8(3)
C8C N4C C5C C3C 175.7(17)
C6C N3C C5C N4C 4(3)
C6C N3C C5C C3C -179.1(17)
C4C C3C C5C N4C 3(3)
C2C C3C C5C N4C 175(2)
C4C C3C C5C N3C -174.3(19)
C2C C3C C5C N3C -2(3)
C5C N3C C6C C7C -5(3)
C5C N3C C6C C10C -177(2)
N3C C6C C7C C8C 9(4)
C10C C6C C7C C8C 179(3)
C5C N4C C8C C15C -178(2)
C5C N4C C8C C7C 11(3)
C6C C7C C8C N4C -11(3)
C6C C7C C8C C15C 179(2)
N71 Pd7 N5C C9C 12(4)
N72 Pd7 N5C C9C 75(3)
N6B Pd7 N5C C9C -112(2)
N71 Pd7 N5C C13C -160(2)
N72 Pd7 N5C C13C -97(3)
N6B Pd7 N5C C13C 75(2)
C13C N5C C9C C10C -1(5)
Pd7 N5C C9C C10C -174(3)
N5C C9C C10C C6C -167(4)
N5C C9C C10C C11C -7(5)
C7C C6C C10C C9C -169(4)
N3C C6C C10C C9C 3(5)
C7C C6C C10C C11C 32(5)
N3C C6C C10C C11C -156(3)
C9C C10C C11C C12C 2(5)
C6C C10C C11C C12C 166(3)
C10C C11C C12C C13C 12(5)
C11C C12C C13C N5C -19(5)
C9C N5C C13C C12C 15(4)
Pd7 N5C C13C C12C -173(2)
N5D Pd8 N6C C14C 105.1(18)
N81 Pd8 N6C C14C -69.9(18)
N82 Pd8 N6C C14C -53(5)
N5D Pd8 N6C C18C -79(2)
N81 Pd8 N6C C18C 107(2)
N82 Pd8 N6C C18C 123(4)
C18C N6C C14C C15C 3(2)
Pd8 N6C C14C C15C 180(2)
N6C C14C C15C C8C -179(2)
N6C C14C C15C C16C 3(2)
N4C C8C C15C C14C -16(3)
C7C C8C C15C C14C 154(2)
N4C C8C C15C C16C 162(2)
C7C C8C C15C C16C -28(4)
C14C C15C C16C C17C -3(4)
C8C C15C C16C C17C 178(3)
C15C C16C C17C C18C -2(5)
C14C N6C C18C C17C -10(5)
Pd8 N6C C18C C17C 173(3)
C16C C17C C18C N6C 9(6)
N42 Pd4 N1D C1D 89.8(16)
N41 Pd4 N1D C1D 83(6)
N2C Pd4 N1D C1D -93.4(16)
N42 Pd4 N1D C2D -86.8(14)
N41 Pd4 N1D C2D -93(6)
N2C Pd4 N1D C2D 89.9(14)
N12 Pd1 N2D C4D 81(6)
N11 Pd1 N2D C4D 93.1(14)
N1A Pd1 N2D C4D -91.6(14)
N12 Pd1 N2D C1D -91(5)
N11 Pd1 N2D C1D -79.0(14)
N1A Pd1 N2D C1D 96.3(14)
C2D N1D C1D N2D 1(3)
Pd4 N1D C1D N2D -175.7(14)
C4D N2D C1D N1D -2(3)
Pd1 N2D C1D N1D 170.2(15)
C1D N1D C2D C3D 2(3)
Pd4 N1D C2D C3D 178.7(15)
N1D C2D C3D C5D -177.3(19)
N1D C2D C3D C4D -3(3)
C1D N2D C4D C3D 1(3)
Pd1 N2D C4D C3D -171.6(14)
C5D C3D C4D N2D 176.2(18)
C2D C3D C4D N2D 2(3)
C6D N3D C5D C3D 179.6(18)
C6D N3D C5D N4D 3(3)
C2D C3D C5D N3D 5(3)
C4D C3D C5D N3D -168.6(18)
C2D C3D C5D N4D -178.5(18)
C4D C3D C5D N4D 8(3)
C8D N4D C5D N3D 1(3)
C8D N4D C5D C3D -175.2(19)
C5D N3D C6D C7D -1(3)
C5D N3D C6D C10D 174(2)
N3D C6D C7D C8D -5(3)
C10D C6D C7D C8D -180(2)
C5D N4D C8D C7D -9(3)
C5D N4D C8D C15D -177.9(16)
C6D C7D C8D N4D 11(4)
C6D C7D C8D C15D -179.8(19)
N6C Pd8 N5D C9D -86.8(17)
N81 Pd8 N5D C9D -22(9)
N82 Pd8 N5D C9D 87.7(17)
N6C Pd8 N5D C13D 84(2)
N81 Pd8 N5D C13D 149(8)
N82 Pd8 N5D C13D -102(2)
C13D N5D C9D C10D 3(2)
Pd8 N5D C9D C10D 173.9(18)
N5D C9D C10D C6D 176(3)
N5D C9D C10D C11D -1(2)
C7D C6D C10D C9D 179(2)
N3D C6D C10D C9D 4(3)
C7D C6D C10D C11D -4(4)
N3D C6D C10D C11D -179(2)
C9D C10D C11D C12D 7(4)
C6D C10D C11D C12D -170(3)
C10D C11D C12D C13D -16(5)
C11D C12D C13D N5D 18(6)
C9D N5D C13D C12D -11(4)
Pd8 N5D C13D C12D 177(3)
N51 Pd5 N6D C18D 100.3(19)
N52 Pd5 N6D C18D 99(15)
N5A Pd5 N6D C18D -77.5(19)
N51 Pd5 N6D C14D -82.4(17)
N52 Pd5 N6D C14D -83(16)
N5A Pd5 N6D C14D 99.8(17)
C18D N6D C14D C15D -6(3)
Pd5 N6D C14D C15D 176.5(17)
N6D C14D C15D C16D 5(3)
N6D C14D C15D C8D -178.5(19)
N4D C8D C15D C16D 157(2)
C7D C8D C15D C16D -14(3)
N4D C8D C15D C14D -19(3)
C7D C8D C15D C14D 170(2)
C14D C15D C16D C17D 0(3)
C8D C15D C16D C17D -175(2)
C15D C16D C17D C18D -7(5)
C14D N6D C18D C17D 1(3)
Pd5 N6D C18D C17D 178(2)
C16D C17D C18D N6D 6(5)
N12 Pd1 N11 C11 10.2(13)
N1A Pd1 N11 C11 63(5)
N2D Pd1 N11 C11 -168.4(12)
N11 Pd1 N12 C12 21.5(13)
N1A Pd1 N12 C12 -153.7(13)
N2D Pd1 N12 C12 34(6)
Pd1 N11 C11 C16 -157.2(15)
Pd1 N11 C11 C12 -36.6(18)
Pd1 N12 C12 C11 -45.8(18)
Pd1 N12 C12 C13 -164.4(16)
N11 C11 C12 N12 53(2)
C16 C11 C12 N12 178.6(17)
N11 C11 C12 C13 169.7(18)
C16 C11 C12 C13 -65(2)
N12 C12 C13 C14 169(2)
C11 C12 C13 C14 54(3)
C12 C13 C14 C15 -45(3)
C13 C14 C15 C16 47(3)
N11 C11 C16 C15 178.5(18)
C12 C11 C16 C15 61(2)
C14 C15 C16 C11 -55(3)
N2A Pd2 N21 C21 -164.6(14)
N1B Pd2 N21 C21 -23(8)
N22 Pd2 N21 C21 12.8(15)
N21 Pd2 N22 C22 14.2(13)
N2A Pd2 N22 C22 96(14)
N1B Pd2 N22 C22 -168.7(13)
Pd2 N21 C21 C22 -36(2)
Pd2 N21 C21 C26 -164.9(15)
N21 C21 C22 C23 179(2)
C26 C21 C22 C23 -53(3)
N21 C21 C22 N22 52(2)
C26 C21 C22 N22 180.0(19)
Pd2 N22 C22 C23 -159(2)
Pd2 N22 C22 C21 -40(2)
C21 C22 C23 C24 61(3)
N22 C22 C23 C24 -174(2)
C22 C23 C24 C25 -67(3)
C23 C24 C25 C26 65(4)
C24 C25 C26 C21 -58(3)
N21 C21 C26 C25 175(2)
C22 C21 C26 C25 52(3)
N1C Pd3 N31 C31 -59(6)
N32 Pd3 N31 C31 0.5(17)
N2B Pd3 N31 C31 -171.3(17)
N31 Pd3 N32 C32 20.5(16)
N1C Pd3 N32 C32 -168.2(16)
N2B Pd3 N32 C32 90(6)
Pd3 N31 C31 C32 -27(3)
Pd3 N31 C31 C36 -158(2)
C36 C31 C32 N32 -176(2)
N31 C31 C32 N32 49(3)
C36 C31 C32 C33 -58(3)
N31 C31 C32 C33 167(2)
Pd3 N32 C32 C31 -42(2)
Pd3 N32 C32 C33 -171.9(17)
C31 C32 C33 C34 51(3)
N32 C32 C33 C34 175(2)
C32 C33 C34 C35 -49(3)
C33 C34 C35 C36 54(3)
C32 C31 C36 C35 58(3)
N31 C31 C36 C35 -169(2)
C34 C35 C36 C31 -61(3)
N42 Pd4 N41 C41 31.1(16)
N1D Pd4 N41 C41 38(7)
N2C Pd4 N41 C41 -145.5(16)
N41 Pd4 N42 C42 4.0(17)
N1D Pd4 N42 C42 -175.2(17)
N2C Pd4 N42 C42 25(5)
Pd4 N41 C41 C42 -55(2)
Pd4 N41 C41 C46 -172.1(16)
Pd4 N42 C42 C41 -35(3)
Pd4 N42 C42 C43 -148(2)
N41 C41 C42 N42 58(3)
C46 C41 C42 N42 168(2)
N41 C41 C42 C43 -178(2)
C46 C41 C42 C43 -68(3)
N42 C42 C43 C44 -178(3)
C41 C42 C43 C44 66(3)
C42 C43 C44 C45 -65(4)
C43 C44 C45 C46 61(4)
N41 C41 C46 C45 171(2)
C42 C41 C46 C45 64(3)
C44 C45 C46 C41 -60(3)
N6D Pd5 N51 C51 -167.5(13)
N52 Pd5 N51 C51 12.5(13)
N5A Pd5 N51 C51 -9(7)
N6D Pd5 N52 C52 18(16)
N51 Pd5 N52 C52 17.1(13)
N5A Pd5 N52 C52 -165.1(13)
Pd5 N51 C51 C56 -165.6(16)
Pd5 N51 C51 C52 -36.3(17)
Pd5 N52 C52 C51 -45.7(19)
Pd5 N52 C52 C53 -167.6(14)
C56 C51 C52 N52 -179.9(19)
N51 C51 C52 N52 54(2)
C56 C51 C52 C53 -56(3)
N51 C51 C52 C53 177.8(16)
N52 C52 C53 C54 172.0(18)
C51 C52 C53 C54 48(2)
C52 C53 C54 C55 -51(3)
C53 C54 C55 C56 53(3)
C52 C51 C56 C55 58(3)
N51 C51 C56 C55 178.1(17)
C54 C55 C56 C51 -54(3)
N5B Pd6 N61 C61 52(13)
N6A Pd6 N61 C61 -169.0(10)
N62 Pd6 N61 C61 9.7(10)
N5B Pd6 N62 C62 -158.7(10)
N6A Pd6 N62 C62 37(7)
N61 Pd6 N62 C62 19.6(10)
Pd6 N61 C61 C62 -36.8(14)
Pd6 N61 C61 C66 -162.0(11)
Pd6 N62 C62 C61 -46.8(14)
Pd6 N62 C62 C63 -163.9(11)
C66 C61 C62 N62 179.4(13)
N61 C61 C62 N62 56.5(16)
C66 C61 C62 C63 -60.8(18)
N61 C61 C62 C63 176.3(13)
N62 C62 C63 C64 178.4(14)
C61 C62 C63 C64 59.8(18)
C62 C63 C64 C65 -60.2(19)
C63 C64 C65 C66 60(2)
C64 C65 C66 C61 -56.7(19)
C62 C61 C66 C65 59.3(19)
N61 C61 C66 C65 -179.4(14)
N72 Pd7 N71 C71 36(2)
N5C Pd7 N71 C71 99(3)
N6B Pd7 N71 C71 -138.2(19)
N71 Pd7 N72 C72 4(3)
N5C Pd7 N72 C72 -156(3)
N6B Pd7 N72 C72 141(7)
Pd7 N71 C71 C76 172(2)
Pd7 N71 C71 C72 -67(3)
N71 C71 C72 C73 -132(5)
C76 C71 C72 C73 -20(7)
N71 C71 C72 N72 63(3)
C76 C71 C72 N72 174(3)
Pd7 N72 C72 C73 165(8)
Pd7 N72 C72 C71 -39(4)
C71 C72 C73 C74 11(9)
N72 C72 C73 C74 166(6)
C72 C73 C74 C75 -32(9)
C73 C74 C75 C76 57(6)
N71 C71 C76 C75 156(3)
C72 C71 C76 C75 49(5)
C74 C75 C76 C71 -64(4)
N6C Pd8 N81 C81 -173.3(19)
N5D Pd8 N81 C81 122(8)
N82 Pd8 N81 C81 10.9(18)
N6C Pd8 N82 C82 -4(6)
N5D Pd8 N82 C82 -161(2)
N81 Pd8 N82 C82 13(2)
Pd8 N81 C81 C82 -40(4)
Pd8 N81 C81 C86 -158(2)
C86 C81 C82 N82 174(3)
N81 C81 C82 N82 50(4)
C86 C81 C82 C83 -54(5)
N81 C81 C82 C83 -178(3)
Pd8 N82 C82 C81 -40(4)
Pd8 N82 C82 C83 -175(3)
C81 C82 C83 C84 49(6)
N82 C82 C83 C84 177(3)
C82 C83 C84 C85 -38(5)
C83 C84 C85 C86 49(5)
C84 C85 C86 C81 -60(5)
C82 C81 C86 C85 57(4)
N81 C81 C86 C85 180(3)
C6G C1G C2G C3G 2(3)
O1G C1G C2G C3G 177.5(18)
C6G C1G C2G C28G -177(2)
O1G C1G C2G C28G -1(3)
C1G C2G C3G C4G -4(3)
C28G C2G C3G C4G 174.5(18)
C2G C3G C4G C5G 6(3)
C3G C4G C5G C6G -6(3)
O1G C1G C6G C5G -177.3(15)
C2G C1G C6G C5G -1(3)
O1G C1G C6G C7G 11(3)
C2G C1G C6G C7G -173.4(18)
C4G C5G C6G C1G 4(3)
C4G C5G C6G C7G 175.4(18)
C1G C6G C7G C9G 91(2)
C5G C6G C7G C9G -80(2)
O2G C8G C9G C10G 172.3(16)
C13G C8G C9G C10G 0(3)
O2G C8G C9G C7G -10(3)
C13G C8G C9G C7G 177.8(16)
C6G C7G C9G C8G -88(2)
C6G C7G C9G C10G 90(2)
C8G C9G C10G C11G 4(3)
C7G C9G C10G C11G -174(2)
C9G C10G C11G C12G -3(4)
C10G C11G C12G C13G 0(3)
C11G C12G C13G C8G 4(3)
C11G C12G C13G C14G -178.1(18)
C9G C8G C13G C12G -3(3)
O2G C8G C13G C12G -176.6(16)
C9G C8G C13G C14G 178.4(17)
O2G C8G C13G C14G 5(2)
C12G C13G C14G C16G -96(2)
C8G C13G C14G C16G 83(2)
O3G C15G C16G C14G -11(3)
C20G C15G C16G C14G 172.1(19)
O3G C15G C16G C17G 174.9(16)
C20G C15G C16G C17G -2(3)
C13G C14G C16G C15G -92(2)
C13G C14G C16G C17G 81(2)
C15G C16G C17G C18G -4(3)
C14G C16G C17G C18G -177.9(18)
C16G C17G C18G C19G 5(3)
C17G C18G C19G C20G -1(3)
O3G C15G C20G C21G 5(3)
C16G C15G C20G C21G -178.5(19)
O3G C15G C20G C19G -171.2(16)
C16G C15G C20G C19G 5(3)
C18G C19G C20G C15G -4(3)
C18G C19G C20G C21G 179.5(19)
C15G C20G C21G C23G 101(2)
C19G C20G C21G C23G -83(2)
O4G C22G C23G C24G -179.8(17)
C27G C22G C23G C24G -9(3)
O4G C22G C23G C21G 3(3)
C27G C22G C23G C21G 173.2(18)
C20G C21G C23G C24G 92(2)
C20G C21G C23G C22G -91(2)
C22G C23G C24G C25G 9(3)
C21G C23G C24G C25G -173.9(17)
C23G C24G C25G C26G -3(3)
C24G C25G C26G C27G -4(3)
O4G C22G C27G C26G 173.7(18)
C23G C22G C27G C26G 4(3)
O4G C22G C27G C28G -2(3)
C23G C22G C27G C28G -171.7(18)
C25G C26G C27G C22G 3(3)
C25G C26G C27G C28G 178.8(19)
C22G C27G C28G C2G 82(2)
C26G C27G C28G C2G -94(2)
C3G C2G C28G C27G 94(2)
C1G C2G C28G C27G -87(3)
O35N N33N O34N O36N 177(4)
O35N N33N O36N O34N -177(4)
